data_7205026
loop_
_publ_author_name
'Nilges, Tom'
'Reiser, Sara'
'Hong, Jung Hoon'
'Gaudin, Etienne'
'Pfitzner, Arno'

_publ_section_exptl_refinement 373K
_publ_section_title
;
 Preparation, structural, Raman and impedance spectroscopic
 characterisation of the silver ion conductor (AgI)2Ag3SbS3
;
_journal_coden_ASTM PPCPFQ
_journal_issue 23
_journal_name_full 'Physical Chemistry Chemical Physics'
_journal_page_first 5888
_journal_page_last 5894
_journal_paper_doi 10.1039/b203556a
_journal_volume 4
_journal_year 2002
_chemical_formula_sum 'Ag5 I2 S3 Sb'
_chemical_formula_weight 1011.1
_space_group_IT_number 58
_symmetry_cell_setting orthorhombic
_symmetry_space_group_name_Hall '-P 2 2n'
_symmetry_space_group_name_H-M 'P n n m'
_cell_angle_alpha 90
_cell_angle_beta 90
_cell_angle_gamma 90
_cell_formula_units_Z 4
_cell_length_a 11.0033(8)
_cell_length_b 13.569(1)
_cell_length_c 7.7460(5)
_cell_measurement_radiation 'Mo k\a'
_cell_measurement_reflns_used 8000
_cell_measurement_temperature 373
_cell_measurement_theta_max 30.52
_cell_measurement_theta_min 3.00
_cell_measurement_wavelength 0.71073
_cell_volume 1156.51(14)
_computing_cell_refinement 'Stoe CELL using 8000 reflections'
_computing_data_collection 'Stoe IPDS'
_computing_data_reduction 'Stoe DISPLAY'
_computing_molecular_graphics 'DIAMOND and SCIAN'
_computing_publication_material 'Word 2000'
_computing_structure_refinement JANA98
_computing_structure_solution SHELXS
_diffrn_measured_fraction_theta_full 0.940
_diffrn_measured_fraction_theta_max 0.940
_diffrn_measurement_device 'imaging plate system'
_diffrn_measurement_device_type 'IPDS Stoe'
_diffrn_measurement_method '??integration method??'
_diffrn_radiation_probe x-ray
_diffrn_radiation_type 'Mo K\a'
_diffrn_radiation_wavelength 0.71073
_diffrn_reflns_av_R_equivalents 0.0449
_diffrn_reflns_av_sigmaI/netI 0.0229
_diffrn_reflns_limit_h_max 15
_diffrn_reflns_limit_h_min -15
_diffrn_reflns_limit_k_max 19
_diffrn_reflns_limit_k_min -19
_diffrn_reflns_limit_l_max 10
_diffrn_reflns_limit_l_min -10
_diffrn_reflns_number 21868
_diffrn_reflns_theta_full 30.52
_diffrn_reflns_theta_max 30.52
_diffrn_reflns_theta_min 3.00
_exptl_absorpt_coefficient_mu 16.4207
_exptl_absorpt_correction_T_max 0.1597
_exptl_absorpt_correction_T_min 0.1118
_exptl_absorpt_correction_type gaussian
_exptl_crystal_colour yellow
_exptl_crystal_density_meas 5.805
_exptl_crystal_density_meas_temp 373
_exptl_crystal_description isometric
_exptl_crystal_F_000 1760
_exptl_crystal_size_max 0.31
_exptl_crystal_size_mid 0.20
_exptl_crystal_size_min 0.16
_refine_diff_density_max 0.58
_refine_diff_density_min -0.73
_refine_ls_extinction_coef 0.104(7)
_refine_ls_extinction_method 'B-C type 1 Lorentzian isotropic'
_refine_ls_goodness_of_fit_all 1.49
_refine_ls_goodness_of_fit_obs 1.25
_refine_ls_number_parameters 161
_refine_ls_number_reflns 1778
_refine_ls_R_factor_all 0.0435
_refine_ls_R_factor_gt 0.0236
_refine_ls_shift/esd_max 0.0011
_refine_ls_shift/esd_mean 0.0002
_refine_ls_structure_factor_coef Fsqd
_refine_ls_weighting_details w=1/(\s^2^(I)+0.0004I^2^)
_refine_ls_weighting_scheme sigma
_refine_ls_wR_factor_all 0.0536
_refine_ls_wR_factor_gt 0.0503
_reflns_limit_h_max 15
_reflns_limit_h_min 0
_reflns_limit_k_max 19
_reflns_limit_k_min 0
_reflns_limit_l_max 10
_reflns_limit_l_min 0
_reflns_number_observed 1160
_reflns_number_total 1778
_reflns_observed_criterion 3
_cod_data_source_file b203556a.cif
_cod_data_source_block 373K
_cod_depositor_comments
;
The following automatic conversions were performed:
'_diffrn_radiation_probe' value 'X-ray' changed to 'x-ray' according to
'/home/saulius/struct/CIF-dictionaries/cif_core.dic' dictionary named
'cif_core.dic' version 2.4.1 from 2010-06-29.

Automatic conversion script
Id: cif_fix_enum 1527 2010-12-29 10:47:43Z saulius 

 Updated bibliographic information.

 Antanas Vaitkus,
 2019-10-03
;
_cod_original_cell_volume 1156.5(2)
_cod_original_formula_sum 'Ag5 I2 Sb1 S3'
_cod_database_code 7205026

loop_
_symmetry_equiv_pos_site_id
_symmetry_equiv_pos_as_xyz
1 x,y,z
2 x,y,-z
3 1/2-x,1/2+y,1/2+z
4 1/2-x,1/2+y,1/2-z
5 -x,-y,-z
6 -x,-y,z
7 1/2+x,1/2-y,1/2-z
8 1/2+x,1/2-y,1/2+z

loop_
_atom_site_aniso_label
_atom_site_aniso_U_11
_atom_site_aniso_U_22
_atom_site_aniso_U_33
_atom_site_aniso_U_12
_atom_site_aniso_U_13
_atom_site_aniso_U_23
Ag1 0.155(2) 0.0708(9) 0.099(1) -0.0218(8) -0.0152(8) -0.0295(6)
Ag2 0.192(9) 0.24(1) 0.048(1) 0.16(1) 0 0
Ag2' 0.23(1) 0.076(6) 0.072(6) 0.044(8) 0 0
Ag2'' 0.045(5) 0.30(3) 0.086(9) 0.010(7) 0 0
Ag3 0.058(3) 0.131(5) 0.18(1) -0.015(4) -0.052(6) -0.010(8)
Ag3' 0.044(2) 0.084(4) 0.15(2) -0.013(3) 0 0
Ag4 0.056(2) 0.21(1) 0.250(8) -0.038(4) -0.002(3) -0.134(9)
Ag4' 0.050(6) 0.11(1) 0.18(1) 0.000(8) 0 0
I1 0.0436(2) 0.0754(3) 0.0481(3) 0.0045(2) 0 0
I2 0.0509(2) 0.0401(2) 0.0817(4) 0.0008(2) 0 0
Sb 0.0226(1) 0.0380(2) 0.0471(2) -0.0010(1) 0 0
S1 0.0381(6) 0.0295(6) 0.0451(9) -0.0030(5) 0 0
S2 0.0400(4) 0.0368(4) 0.0375(6) 0.0027(4) -0.0019(4) -0.0045(4)

loop_
_atom_site_label
_atom_site_type_symbol
_atom_site_symmetry_multiplicity
_atom_site_occupancy
_atom_site_fract_x
_atom_site_fract_y
_atom_site_fract_z
_atom_site_U_iso_or_equiv
Ag1 Ag 1 0.987(2) 0.2748(1) 0.24106(8) 0.2658(2) 0.1086(7)
Ag2 Ag 2 0.74(2) 0.216(2) 0.488(2) 0 0.159(5)
Ag2' Ag 2 0.22(2) 0.292(3) 0.542(2) 0 0.125(5)
Ag2'' Ag 2 0.12(1) 0.172(2) 0.406(4) 0 0.15(1)
Ag3 Ag 1 0.40(2) 0.003(2) 0.135(1) -0.126(4) 0.124(4)
Ag3' Ag 2 0.23(3) 0.020(1) 0.865(1) 0 0.092(8)
Ag4 Ag 1 0.37(1) 0.5322(6) 0.448(2) 0.235(2) 0.171(5)
Ag4' Ag 2 0.17(6) 0.5 0.5 0.227(3) 0.112(6)
I1 I 2 1 0.54966(4) 0.28518(4) 0 0.0557(2)
I2 I 2 1 0.04970(4) 0.64340(3) 0 0.0576(2)
Sb Sb 2 1 0.31419(3) 0.99823(3) 0 0.0359(1)
S1 S 2 1 0.2064(1) 0.15399(9) 0 0.0376(4)
S2 S 1 1 0.30442(8) 0.42568(7) 0.2680(1) 0.0381(3)
Ag1d Ag 1 1 0.2714 0.2381 0.2786 0.037995
Ag2d Ag 2 1 0.2078 0.4838 0 0.037995
Ag2'd Ag 2 1 0.2735 0.5404 0 0.037995
Ag2''d Ag 2 1 0.1789 0.4057 0 0.037995
Ag3d Ag 1 1 0.0023 0.1404 -0.1248 0.037995
Ag4d Ag 1 1 0.5287 0.4472 0.2546 0.037995

loop_
_atom_type_symbol
_atom_type_oxidation_number
_atom_type_number_in_cell
_atom_type_scat_dispersion_real
_atom_type_scat_dispersion_imag
_atom_type_scat_source
_atom_type_scat_Cromer_Mann_a1
_atom_type_scat_Cromer_Mann_b1
_atom_type_scat_Cromer_Mann_a2
_atom_type_scat_Cromer_Mann_b2
_atom_type_scat_Cromer_Mann_a3
_atom_type_scat_Cromer_Mann_b3
_atom_type_scat_Cromer_Mann_a4
_atom_type_scat_Cromer_Mann_b4
_atom_type_scat_Cromer_Mann_c
Ag 0 40 -0.897 1.102 International_Tables_Vol_C 19.2808 0.6446 16.688499 7.4726 4.8045 24.6605 1.0463 99.815598 5.179
I 0 16 -0.474 1.812 International_Tables_Vol_C 20.1472 4.347 18.9949 0.3814 7.5138 27.766001 2.2735 66.877602 4.0712
Sb 0 8 -0.587 1.546 International_Tables_Vol_C 19.6418 5.3034 19.0455 0.4607 5.0371 27.9074 2.6827 75.282501 4.5909
S 0 24 0.125 0.123 International_Tables_Vol_C 6.9053 1.4679 5.2034 22.215099 1.4379 0.2536 1.5863 56.172001 0.8669

loop_
_geom_angle_atom_site_label_1
_geom_angle_atom_site_label_2
_geom_angle_atom_site_label_3
_geom_angle
_geom_angle_site_symmetry_1
_geom_angle_site_symmetry_2
_geom_angle_site_symmetry_3
Ag2' Ag1 Ag2'' 145.7(7) 3_545 . .
Ag2' Ag1 Ag3 69.3(6) 3_545 . 2_555
Ag2' Ag1 Ag3 117.7(7) 3_545 . 8_555
Ag2' Ag1 Ag3' 105.0(5) 3_545 . 3_545
Ag2' Ag1 I1 53.9(5) 3_545 . 7_455
Ag2' Ag1 I2 56.5(6) 3_545 . 3_545
Ag2' Ag1 S1 90 3_545 . .
Ag2' Ag1 S2 145.8(3) 3_545 . .
Ag2' Ag1 Ag1d 33.2(6) 3_545 . .
Ag2' Ag1 Ag2'd 3.5(6) 3_545 . 3_545
Ag2' Ag1 Ag2''d 147.0(6) 3_545 . .
Ag2' Ag1 Ag3d 70.3(5) 3_545 . 2_555
Ag2' Ag1 Ag3d 116.7(5) 3_545 . 8_555
Ag2'' Ag1 Ag3 77.8(7) . . 2_555
Ag2'' Ag1 Ag3 94.6(7) . . 8_555
Ag2'' Ag1 Ag3' 103.6(7) . . 3_545
Ag2'' Ag1 I1 99.9(3) . . 7_455
Ag2'' Ag1 I2 157.7(5) . . 3_545
Ag2'' Ag1 S1 72.3(7) . . .
Ag2'' Ag1 S2 50.7(7) . . .
Ag2'' Ag1 Ag1d 133.3(8) . . .
Ag2'' Ag1 Ag2'd 149.0(5) . . 3_545
Ag2'' Ag1 Ag2''d 1.3(4) . . .
Ag2'' Ag1 Ag3d 76.6(6) . . 2_555
Ag2'' Ag1 Ag3d 95.7(6) . . 8_555
Ag3 Ag1 Ag3 171.8(4) 2_555 . 8_555
Ag3 Ag1 Ag3' 162.4(5) 2_555 . 3_545
Ag3 Ag1 I1 56.6(5) 2_555 . 7_455
Ag3 Ag1 I2 124.3(3) 2_555 . 3_545
Ag3 Ag1 S1 44.6(5) 2_555 . .
Ag3 Ag1 S2 121.5(3) 2_555 . .
Ag3 Ag1 Ag1d 81.0(9) 2_555 . .
Ag3 Ag1 Ag2'd 72.1(4) 2_555 . 3_545
Ag3 Ag1 Ag2''d 78.9(4) 2_555 . .
Ag3 Ag1 Ag3d 1.3(2) 2_555 . 2_555
Ag3 Ag1 Ag3d 173.0(3) 2_555 . 8_555
Ag3 Ag1 Ag3 171.8(4) 8_555 . 2_555
Ag3 Ag1 Ag3' 17.5(6) 8_555 . 3_545
Ag3 Ag1 I1 123.1(5) 8_555 . 7_455
Ag3 Ag1 I2 63.6(4) 8_555 . 3_545
Ag3 Ag1 S1 135.9(5) 8_555 . .
Ag3 Ag1 S2 50.4(3) 8_555 . .
Ag3 Ag1 Ag1d 102.7(9) 8_555 . .
Ag3 Ag1 Ag2'd 115.0(4) 8_555 . 3_545
Ag3 Ag1 Ag2''d 93.5(4) 8_555 . .
Ag3 Ag1 Ag3d 170.6(3) 8_555 . 2_555
Ag3 Ag1 Ag3d 1.2(3) 8_555 . 8_555
Ag3' Ag1 I1 106.3(2) 3_545 . 7_455
Ag3' Ag1 I2 56.8(3) 3_545 . 3_545
Ag3' Ag1 S1 152.8(2) 3_545 . .
Ag3' Ag1 S2 54.0(3) 3_545 . .
Ag3' Ag1 Ag1d 85.8(8) 3_545 . .
Ag3' Ag1 Ag2'd 102.9(2) 3_545 . 3_545
Ag3' Ag1 Ag2''d 102.7(3) 3_545 . .
Ag3' Ag1 Ag3d 161.9(2) 3_545 . 2_555
Ag3' Ag1 Ag3d 17.3(1) 3_545 . 8_555
I1 Ag1 I2 96.41(4) 7_455 . 3_545
I1 Ag1 S1 100.87(6) 7_455 . .
I1 Ag1 S2 102.35(5) 7_455 . .
I1 Ag1 Ag1d 35.1(8) 7_455 . .
I1 Ag1 Ag2'd 57.03(3) 7_455 . 3_545
I1 Ag1 Ag2''d 101.12(4) 7_455 . .
I1 Ag1 Ag3d 56.44(3) 7_455 . 2_555
I1 Ag1 Ag3d 123.21(5) 7_455 . 8_555
I2 Ag1 S1 119.41(5) 3_545 . .
I2 Ag1 S2 110.81(6) 3_545 . .
I2 Ag1 Ag1d 61.3(8) 3_545 . .
I2 Ag1 Ag2'd 53.27(2) 3_545 . 3_545
I2 Ag1 Ag2''d 156.43(5) 3_545 . .
I2 Ag1 Ag3d 125.44(4) 3_545 . 2_555
I2 Ag1 Ag3d 62.44(3) 3_545 . 8_555
S1 Ag1 S2 120.99(6) . . .
S1 Ag1 Ag1d 117.1(7) . . .
S1 Ag1 Ag2'd 90.83(4) . . 3_545
S1 Ag1 Ag2''d 72.60(4) . . .
S1 Ag1 Ag3d 44.94(4) . . 2_555
S1 Ag1 Ag3d 135.84(7) . . 8_555
S2 Ag1 Ag1d 112.9(6) . . .
S2 Ag1 Ag2'd 146.27(6) . . 3_545
S2 Ag1 Ag2''d 50.05(3) . . .
S2 Ag1 Ag3d 120.25(6) . . 2_555
S2 Ag1 Ag3d 51.55(3) . . 8_555
Ag1d Ag1 Ag2'd 34.6(6) . . 3_545
Ag1d Ag1 Ag2''d 134.4(8) . . .
Ag1d Ag1 Ag3d 81.5(8) . . 2_555
Ag1d Ag1 Ag3d 102.2(8) . . 8_555
Ag2'd Ag1 Ag2''d 150.28(5) 3_545 . .
Ag2'd Ag1 Ag3d 73.18(3) 3_545 . 2_555
Ag2'd Ag1 Ag3d 114.01(5) 3_545 . 8_555
Ag2''d Ag1 Ag3d 77.79(3) . . 2_555
Ag2''d Ag1 Ag3d 94.57(3) . . 8_555
Ag3d Ag1 Ag3d 171.76(4) 2_555 . 8_555
Ag3d Ag1 Ag3d 171.76(4) 8_555 . 2_555
Ag2' Ag2 Ag2'' 155(3) . . .
Ag2' Ag2 Ag4 39(1) . . 5_665
Ag2' Ag2 Ag4 39(1) . . 6_665
Ag2' Ag2 I2 89(2) . . .
Ag2' Ag2 I2 170(2) . . 5_565
Ag2' Ag2 S2 86(1) . . .
Ag2' Ag2 S2 86(1) . . 2_555
Ag2' Ag2 Ag2d 171(*) . . .
Ag2' Ag2 Ag2'd 7(2) . . .
Ag2' Ag2 Ag2''d 151(3) . . .
Ag2'' Ag2 Ag4 124(1) . . 5_665
Ag2'' Ag2 Ag4 124(1) . . 6_665
Ag2'' Ag2 I2 116(2) . . .
Ag2'' Ag2 I2 35(1) . . 5_565
Ag2'' Ag2 S2 81(1) . . .
Ag2'' Ag2 S2 81(1) . . 2_555
Ag2'' Ag2 Ag2d 34(*) . . .
Ag2'' Ag2 Ag2'd 162(3) . . .
Ag2'' Ag2 Ag2''d 4(1) . . .
Ag4 Ag2 Ag4 64.0(5) 5_665 . 6_665
Ag4 Ag2 I2 109.7(8) 5_665 . .
Ag4 Ag2 I2 145.4(5) 5_665 . 5_565
Ag4 Ag2 S2 102.4(6) 5_665 . .
Ag4 Ag2 S2 46.7(4) 5_665 . 2_555
Ag4 Ag2 Ag2d 145(5) 5_665 . .
Ag4 Ag2 Ag2'd 43.3(7) 5_665 . .
Ag4 Ag2 Ag2''d 121(1) 5_665 . .
Ag4 Ag2 Ag4 64.0(5) 6_665 . 5_665
Ag4 Ag2 I2 109.7(8) 6_665 . .
Ag4 Ag2 I2 145.4(5) 6_665 . 5_565
Ag4 Ag2 S2 46.7(4) 6_665 . .
Ag4 Ag2 S2 102.4(6) 6_665 . 2_555
Ag4 Ag2 Ag2d 145(5) 6_665 . .
Ag4 Ag2 Ag2'd 43.3(7) 6_665 . .
Ag4 Ag2 Ag2''d 121(1) 6_665 . .
I2 Ag2 I2 80.5(4) . . 5_565
I2 Ag2 S2 121.5(5) . . .
I2 Ag2 S2 121.5(5) . . 2_555
I2 Ag2 Ag2d 81(*) . . .
I2 Ag2 Ag2'd 83(2) . . .
I2 Ag2 Ag2''d 119(1) . . .
I2 Ag2 I2 80.5(4) 5_565 . .
I2 Ag2 S2 99.3(6) 5_565 . .
I2 Ag2 S2 99.3(6) 5_565 . 2_555
I2 Ag2 Ag2d 1(*) 5_565 . .
I2 Ag2 Ag2'd 163(2) 5_565 . .
I2 Ag2 Ag2''d 38.7(7) 5_565 . .
S2 Ag2 S2 116.3(9) . . 2_555
S2 Ag2 Ag2d 99(7) . . .
S2 Ag2 Ag2'd 89.5(7) . . .
S2 Ag2 Ag2''d 79.2(8) . . .
S2 Ag2 S2 116.3(9) 2_555 . .
S2 Ag2 Ag2d 99(7) 2_555 . .
S2 Ag2 Ag2'd 89.5(7) 2_555 . .
S2 Ag2 Ag2''d 79.2(8) 2_555 . .
Ag2d Ag2 Ag2'd 164(*) . . .
Ag2d Ag2 Ag2''d 38(*) . . .
Ag2'd Ag2 Ag2''d 158(2) . . .
Ag1 Ag2' Ag1 66.0(5) 3_554 . 4_555
Ag1 Ag2' Ag2 112(2) 3_554 . .
Ag1 Ag2' Ag2'' 122(1) 3_554 . .
Ag1 Ag2' Ag4 139(1) 3_554 . .
Ag1 Ag2' Ag4 75.4(6) 3_554 . 5_665
Ag1 Ag2' Ag4 100.5(6) 3_554 . 2_555
Ag1 Ag2' Ag4 120(1) 3_554 . 6_665
Ag1 Ag2' Ag4' 131(1) 3_554 . .
Ag1 Ag2' Ag4' 90.2(5) 3_554 . 5_665
Ag1 Ag2' I1 58.9(4) 3_554 . 5_665
Ag1 Ag2' I2 55.5(4) 3_554 . .
Ag1 Ag2' S2 159.1(8) 3_554 . .
Ag1 Ag2' S2 94.0(2) 3_554 . 2_555
Ag1 Ag2' Ag1d 1.10(2) 3_554 . 3_554
Ag1 Ag2' Ag1d 65.0(5) 3_554 . 4_555
Ag1 Ag2' Ag2d 111(2) 3_554 . .
Ag1 Ag2' Ag2'd 84(6) 3_554 . .
Ag1 Ag2' Ag2''d 123(1) 3_554 . .
Ag1 Ag2' Ag4d 74.4(4) 3_554 . 5_665
Ag1 Ag2' Ag4d 120.0(9) 3_554 . 6_665
Ag1 Ag2' Ag1 66.0(5) 4_555 . 3_554
Ag1 Ag2' Ag2 112(2) 4_555 . .
Ag1 Ag2' Ag2'' 122(1) 4_555 . .
Ag1 Ag2' Ag4 100.5(6) 4_555 . .
Ag1 Ag2' Ag4 120(1) 4_555 . 5_665
Ag1 Ag2' Ag4 139(1) 4_555 . 2_555
Ag1 Ag2' Ag4 75.4(6) 4_555 . 6_665
Ag1 Ag2' Ag4' 90.2(5) 4_555 . .
Ag1 Ag2' Ag4' 131(1) 4_555 . 5_665
Ag1 Ag2' I1 58.9(4) 4_555 . 5_665
Ag1 Ag2' I2 55.5(4) 4_555 . .
Ag1 Ag2' S2 94.0(2) 4_555 . .
Ag1 Ag2' S2 159.1(8) 4_555 . 2_555
Ag1 Ag2' Ag1d 65.0(5) 4_555 . 3_554
Ag1 Ag2' Ag1d 1.10(2) 4_555 . 4_555
Ag1 Ag2' Ag2d 111(2) 4_555 . .
Ag1 Ag2' Ag2'd 84(6) 4_555 . .
Ag1 Ag2' Ag2''d 123(1) 4_555 . .
Ag1 Ag2' Ag4d 120.0(9) 4_555 . 5_665
Ag1 Ag2' Ag4d 74.4(4) 4_555 . 6_665
Ag2 Ag2' Ag2'' 13(2) . . .
Ag2 Ag2' Ag4 109(2) . . .
Ag2 Ag2' Ag4 125(1) . . 5_665
Ag2 Ag2' Ag4 109(2) . . 2_555
Ag2 Ag2' Ag4 125(1) . . 6_665
Ag2 Ag2' Ag4' 117(2) . . .
Ag2 Ag2' Ag4' 117(2) . . 5_665
Ag2 Ag2' I1 168(2) . . 5_665
Ag2 Ag2' I2 69(2) . . .
Ag2 Ag2' S2 69(1) . . .
Ag2 Ag2' S2 69(1) . . 2_555
Ag2 Ag2' Ag1d 112(2) . . 3_554
Ag2 Ag2' Ag1d 112(2) . . 4_555
Ag2 Ag2' Ag2d 1(1) . . .
Ag2 Ag2' Ag2'd 34(6) . . .
Ag2 Ag2' Ag2''d 15(1) . . .
Ag2 Ag2' Ag4d 124(1) . . 5_665
Ag2 Ag2' Ag4d 124(1) . . 6_665
Ag2'' Ag2' Ag4 98(1) . . .
Ag2'' Ag2' Ag4 118(1) . . 5_665
Ag2'' Ag2' Ag4 98(1) . . 2_555
Ag2'' Ag2' Ag4 118(1) . . 6_665
Ag2'' Ag2' Ag4' 107(1) . . .
Ag2'' Ag2' Ag4' 107(1) . . 5_665
Ag2'' Ag2' I1 179(2) . . 5_665
Ag2'' Ag2' I2 82(1) . . .
Ag2'' Ag2' S2 62.4(6) . . .
Ag2'' Ag2' S2 62.4(6) . . 2_555
Ag2'' Ag2' Ag1d 123(1) . . 3_554
Ag2'' Ag2' Ag1d 123(1) . . 4_555
Ag2'' Ag2' Ag2d 14(1) . . .
Ag2'' Ag2' Ag2'd 47(6) . . .
Ag2'' Ag2' Ag2''d 1.7(8) . . .
Ag2'' Ag2' Ag4d 116.8(9) . . 5_665
Ag2'' Ag2' Ag4d 116.8(9) . . 6_665
Ag4 Ag2' Ag4 79.7(9) . . 5_665
Ag4 Ag2' Ag4 63.5(7) . . 2_555
Ag4 Ag2' Ag4 26.0(6) . . 6_665
Ag4 Ag2' Ag4' 10.9(4) . . .
Ag4 Ag2' Ag4' 69.3(8) . . 5_665
Ag4 Ag2' I1 80.8(8) . . 5_665
Ag4 Ag2' I2 148.2(4) . . .
Ag4 Ag2' S2 46.9(5) . . .
Ag4 Ag2' S2 98.8(9) . . 2_555
Ag4 Ag2' Ag1d 138(1) . . 3_554
Ag4 Ag2' Ag1d 101.0(6) . . 4_555
Ag4 Ag2' Ag2d 110(1) . . .
Ag4 Ag2' Ag2'd 135(5) . . .
Ag4 Ag2' Ag2''d 96.7(8) . . .
Ag4 Ag2' Ag4d 81.3(9) . . 5_665
Ag4 Ag2' Ag4d 26.7(4) . . 6_665
Ag4 Ag2' Ag4 79.7(9) 5_665 . .
Ag4 Ag2' Ag4 26.0(6) 5_665 . 2_555
Ag4 Ag2' Ag4 86(1) 5_665 . 6_665
Ag4 Ag2' Ag4' 81(1) 5_665 . .
Ag4 Ag2' Ag4' 15.2(5) 5_665 . 5_665
Ag4 Ag2' I1 61.7(8) 5_665 . 5_665
Ag4 Ag2' I2 128.7(7) 5_665 . .
Ag4 Ag2' S2 122(1) 5_665 . .
Ag4 Ag2' S2 56.5(6) 5_665 . 2_555
Ag4 Ag2' Ag1d 75.8(6) 5_665 . 3_554
Ag4 Ag2' Ag1d 119(1) 5_665 . 4_555
Ag4 Ag2' Ag2d 126(1) 5_665 . .
Ag4 Ag2' Ag2'd 136.7(8) 5_665 . .
Ag4 Ag2' Ag2''d 116.5(9) 5_665 . .
Ag4 Ag2' Ag4d 1.8(3) 5_665 . 5_665
Ag4 Ag2' Ag4d 88(1) 5_665 . 6_665
Ag4 Ag2' Ag4 63.5(7) 2_555 . .
Ag4 Ag2' Ag4 26.0(6) 2_555 . 5_665
Ag4 Ag2' Ag4 79.7(9) 2_555 . 6_665
Ag4 Ag2' Ag4' 69.3(8) 2_555 . .
Ag4 Ag2' Ag4' 10.9(4) 2_555 . 5_665
Ag4 Ag2' I1 80.8(8) 2_555 . 5_665
Ag4 Ag2' I2 148.2(4) 2_555 . .
Ag4 Ag2' S2 98.8(9) 2_555 . .
Ag4 Ag2' S2 46.9(5) 2_555 . 2_555
Ag4 Ag2' Ag1d 101.0(6) 2_555 . 3_554
Ag4 Ag2' Ag1d 138(1) 2_555 . 4_555
Ag4 Ag2' Ag2d 110(1) 2_555 . .
Ag4 Ag2' Ag2'd 135(5) 2_555 . .
Ag4 Ag2' Ag2''d 96.7(8) 2_555 . .
Ag4 Ag2' Ag4d 26.7(4) 2_555 . 5_665
Ag4 Ag2' Ag4d 81.3(9) 2_555 . 6_665
Ag4 Ag2' Ag4 26.0(6) 6_665 . .
Ag4 Ag2' Ag4 86(1) 6_665 . 5_665
Ag4 Ag2' Ag4 79.7(9) 6_665 . 2_555
Ag4 Ag2' Ag4' 15.2(5) 6_665 . .
Ag4 Ag2' Ag4' 81(1) 6_665 . 5_665
Ag4 Ag2' I1 61.7(8) 6_665 . 5_665
Ag4 Ag2' I2 128.7(7) 6_665 . .
Ag4 Ag2' S2 56.5(6) 6_665 . .
Ag4 Ag2' S2 122(1) 6_665 . 2_555
Ag4 Ag2' Ag1d 119(1) 6_665 . 3_554
Ag4 Ag2' Ag1d 75.8(6) 6_665 . 4_555
Ag4 Ag2' Ag2d 126(1) 6_665 . .
Ag4 Ag2' Ag2'd 136.7(8) 6_665 . .
Ag4 Ag2' Ag2''d 116.5(9) 6_665 . .
Ag4 Ag2' Ag4d 88(1) 6_665 . 5_665
Ag4 Ag2' Ag4d 1.8(3) 6_665 . 6_665
Ag4' Ag2' Ag4' 73.4(9) . . 5_665
Ag4' Ag2' I1 72.1(7) . . 5_665
Ag4' Ag2' I2 141.4(5) . . .
Ag4' Ag2' S2 50.7(4) . . .
Ag4' Ag2' S2 108(1) . . 2_555
Ag4' Ag2' Ag1d 130(1) . . 3_554
Ag4' Ag2' Ag1d 90.7(5) . . 4_555
Ag4' Ag2' Ag2d 118(1) . . .
Ag4' Ag2' Ag2'd 138(3) . . .
Ag4' Ag2' Ag2''d 105.7(8) . . .
Ag4' Ag2' Ag4d 83(1) . . 5_665
Ag4' Ag2' Ag4d 16.0(3) . . 6_665
Ag4' Ag2' Ag4' 73.4(9) 5_665 . .
Ag4' Ag2' I1 72.1(7) 5_665 . 5_665
Ag4' Ag2' I2 141.4(5) 5_665 . .
Ag4' Ag2' S2 108(1) 5_665 . .
Ag4' Ag2' S2 50.7(4) 5_665 . 2_555
Ag4' Ag2' Ag1d 90.7(5) 5_665 . 3_554
Ag4' Ag2' Ag1d 130(1) 5_665 . 4_555
Ag4' Ag2' Ag2d 118(1) 5_665 . .
Ag4' Ag2' Ag2'd 138(3) 5_665 . .
Ag4' Ag2' Ag2''d 105.7(8) 5_665 . .
Ag4' Ag2' Ag4d 16.0(3) 5_665 . 5_665
Ag4' Ag2' Ag4d 83(1) 5_665 . 6_665
I1 Ag2' I2 99.5(7) 5_665 . .
I1 Ag2' S2 117.0(8) 5_665 . .
I1 Ag2' S2 117.0(8) 5_665 . 2_555
I1 Ag2' Ag1d 58.1(4) 5_665 . 3_554
I1 Ag2' Ag1d 58.1(4) 5_665 . 4_555
I1 Ag2' Ag2d 167(2) 5_665 . .
I1 Ag2' Ag2'd 135(7) 5_665 . .
I1 Ag2' Ag2''d 177(1) 5_665 . .
I1 Ag2' Ag4d 62.4(6) 5_665 . 5_665
I1 Ag2' Ag4d 62.4(6) 5_665 . 6_665
I2 Ag2' S2 108.9(9) . . .
I2 Ag2' S2 108.9(9) . . 2_555
I2 Ag2' Ag1d 55.5(5) . . 3_554
I2 Ag2' Ag1d 55.5(5) . . 4_555
I2 Ag2' Ag2d 68(1) . . .
I2 Ag2' Ag2'd 35(6) . . .
I2 Ag2' Ag2''d 83(1) . . .
I2 Ag2' Ag4d 127.3(6) . . 5_665
I2 Ag2' Ag4d 127.3(6) . . 6_665
S2 Ag2' S2 105.1(8) . . 2_555
S2 Ag2' Ag1d 158.3(8) . . 3_554
S2 Ag2' Ag1d 95.0(2) . . 4_555
S2 Ag2' Ag2d 69.2(7) . . .
S2 Ag2' Ag2'd 88(4) . . .
S2 Ag2' Ag2''d 61.7(5) . . .
S2 Ag2' Ag4d 124(1) . . 5_665
S2 Ag2' Ag4d 55.4(3) . . 6_665
S2 Ag2' S2 105.1(8) 2_555 . .
S2 Ag2' Ag1d 95.0(2) 2_555 . 3_554
S2 Ag2' Ag1d 158.3(8) 2_555 . 4_555
S2 Ag2' Ag2d 69.2(7) 2_555 . .
S2 Ag2' Ag2'd 88(4) 2_555 . .
S2 Ag2' Ag2''d 61.7(5) 2_555 . .
S2 Ag2' Ag4d 55.4(3) 2_555 . 5_665
S2 Ag2' Ag4d 124(1) 2_555 . 6_665
Ag1d Ag2' Ag1d 64.0(5) 3_554 . 4_555
Ag1d Ag2' Ag2d 112(2) 3_554 . .
Ag1d Ag2' Ag2'd 84(6) 3_554 . .
Ag1d Ag2' Ag2''d 124(1) 3_554 . .
Ag1d Ag2' Ag4d 74.7(4) 3_554 . 5_665
Ag1d Ag2' Ag4d 119.0(9) 3_554 . 6_665
Ag1d Ag2' Ag1d 64.0(5) 4_555 . 3_554
Ag1d Ag2' Ag2d 112(2) 4_555 . .
Ag1d Ag2' Ag2'd 84(6) 4_555 . .
Ag1d Ag2' Ag2''d 124(1) 4_555 . .
Ag1d Ag2' Ag4d 119.0(9) 4_555 . 5_665
Ag1d Ag2' Ag4d 74.7(4) 4_555 . 6_665
Ag2d Ag2' Ag2'd 33(6) . . .
Ag2d Ag2' Ag2''d 15.5(6) . . .
Ag2d Ag2' Ag4d 124.6(8) . . 5_665
Ag2d Ag2' Ag4d 124.6(8) . . 6_665
Ag2'd Ag2' Ag2''d 48(6) . . .
Ag2'd Ag2' Ag4d 135.0(6) . . 5_665
Ag2'd Ag2' Ag4d 135.0(6) . . 6_665
Ag2''d Ag2' Ag4d 115.8(7) . . 5_665
Ag2''d Ag2' Ag4d 115.8(7) . . 6_665
Ag4d Ag2' Ag4d 90(1) 5_665 . 6_665
Ag4d Ag2' Ag4d 90(1) 6_665 . 5_665
Ag1 Ag2'' Ag1 79(1) . . 2_555
Ag1 Ag2'' Ag2 119.4(9) . . .
Ag1 Ag2'' Ag2' 110.9(8) . . .
Ag1 Ag2'' I2 140.4(6) . . .
Ag1 Ag2'' I2 99(1) . . 5_565
Ag1 Ag2'' S1 43.7(6) . . .
Ag1 Ag2'' S2 50.0(5) . . .
Ag1 Ag2'' S2 113(1) . . 2_555
Ag1 Ag2'' Ag1d 1.42(3) . . .
Ag1 Ag2'' Ag1d 80(1) . . 2_555
Ag1 Ag2'' Ag2d 121.4(7) . . .
Ag1 Ag2'' Ag2'd 113.8(5) . . .
Ag1 Ag2'' Ag2''d 70(*) . . .
Ag1 Ag2'' Ag1 79(1) 2_555 . .
Ag1 Ag2'' Ag2 119.4(9) 2_555 . .
Ag1 Ag2'' Ag2' 110.9(8) 2_555 . .
Ag1 Ag2'' I2 140.4(6) 2_555 . .
Ag1 Ag2'' I2 99(1) 2_555 . 5_565
Ag1 Ag2'' S1 43.7(6) 2_555 . .
Ag1 Ag2'' S2 113(1) 2_555 . .
Ag1 Ag2'' S2 50.0(5) 2_555 . 2_555
Ag1 Ag2'' Ag1d 80(1) 2_555 . .
Ag1 Ag2'' Ag1d 1.42(3) 2_555 . 2_555
Ag1 Ag2'' Ag2d 121.4(7) 2_555 . .
Ag1 Ag2'' Ag2'd 113.8(5) 2_555 . .
Ag1 Ag2'' Ag2''d 70(*) 2_555 . .
Ag2 Ag2'' Ag2' 12(1) . . .
Ag2 Ag2'' I2 46(2) . . .
Ag2 Ag2'' I2 129(2) . . 5_565
Ag2 Ag2'' S1 150(2) . . .
Ag2 Ag2'' S2 71.0(9) . . .
Ag2 Ag2'' S2 71.0(9) . . 2_555
Ag2 Ag2'' Ag1d 119.7(9) . . .
Ag2 Ag2'' Ag1d 119.7(9) . . 2_555
Ag2 Ag2'' Ag2d 2.9(9) . . .
Ag2 Ag2'' Ag2'd 8(1) . . .
Ag2 Ag2'' Ag2''d 66(*) . . .
Ag2' Ag2'' I2 58(1) . . .
Ag2' Ag2'' I2 141(2) . . 5_565
Ag2' Ag2'' S1 138(1) . . .
Ag2' Ag2'' S2 65.2(8) . . .
Ag2' Ag2'' S2 65.2(8) . . 2_555
Ag2' Ag2'' Ag1d 111.4(7) . . .
Ag2' Ag2'' Ag1d 111.4(7) . . 2_555
Ag2' Ag2'' Ag2d 14.9(9) . . .
Ag2' Ag2'' Ag2'd 4.0(8) . . .
Ag2' Ag2'' Ag2''d 54(*) . . .
I2 Ag2'' I2 82.7(9) . . 5_565
I2 Ag2'' S1 163.8(7) . . .
I2 Ag2'' S2 97(1) . . .
I2 Ag2'' S2 97(1) . . 2_555
I2 Ag2'' Ag1d 139.4(6) . . .
I2 Ag2'' Ag1d 139.4(6) . . 2_555
I2 Ag2'' Ag2d 43(1) . . .
I2 Ag2'' Ag2'd 54(1) . . .
I2 Ag2'' Ag2''d 112(*) . . .
I2 Ag2'' I2 82.7(9) 5_565 . .
I2 Ag2'' S1 81(1) 5_565 . .
I2 Ag2'' S2 125.5(4) 5_565 . .
I2 Ag2'' S2 125.5(4) 5_565 . 2_555
I2 Ag2'' Ag1d 98(1) 5_565 . .
I2 Ag2'' Ag1d 98(1) 5_565 . 2_555
I2 Ag2'' Ag2d 126(2) 5_565 . .
I2 Ag2'' Ag2'd 137(2) 5_565 . .
I2 Ag2'' Ag2''d 165(*) 5_565 . .
S1 Ag2'' S2 92(1) . . .
S1 Ag2'' S2 92(1) . . 2_555
S1 Ag2'' Ag1d 44.2(6) . . .
S1 Ag2'' Ag1d 44.2(6) . . 2_555
S1 Ag2'' Ag2d 153(1) . . .
S1 Ag2'' Ag2'd 142.1(9) . . .
S1 Ag2'' Ag2''d 84(*) . . .
S2 Ag2'' S2 108.8(7) . . 2_555
S2 Ag2'' Ag1d 49.9(5) . . .
S2 Ag2'' Ag1d 114(1) . . 2_555
S2 Ag2'' Ag2d 72.5(8) . . .
S2 Ag2'' Ag2'd 67.0(7) . . .
S2 Ag2'' Ag2''d 55(5) . . .
S2 Ag2'' S2 108.8(7) 2_555 . .
S2 Ag2'' Ag1d 114(1) 2_555 . .
S2 Ag2'' Ag1d 49.9(5) 2_555 . 2_555
S2 Ag2'' Ag2d 72.5(8) 2_555 . .
S2 Ag2'' Ag2'd 67.0(7) 2_555 . .
S2 Ag2'' Ag2''d 55(5) 2_555 . .
Ag1d Ag2'' Ag1d 81(1) . . 2_555
Ag1d Ag2'' Ag2d 121.6(7) . . .
Ag1d Ag2'' Ag2'd 114.2(5) . . .
Ag1d Ag2'' Ag2''d 71(*) . . .
Ag1d Ag2'' Ag1d 81(1) 2_555 . .
Ag1d Ag2'' Ag2d 121.6(7) 2_555 . .
Ag1d Ag2'' Ag2'd 114.2(5) 2_555 . .
Ag1d Ag2'' Ag2''d 71(*) 2_555 . .
Ag2d Ag2'' Ag2'd 10.9(4) . . .
Ag2d Ag2'' Ag2''d 69(*) . . .
Ag2'd Ag2'' Ag2''d 58(*) . . .
Ag1 Ag3 Ag1 112.3(6) 2_555 . 8_454
Ag1 Ag3 Ag3 108.1(9) 2_555 . 2_555
Ag1 Ag3 Ag3' 121(2) 2_555 . 5_565
Ag1 Ag3 Ag4 112.1(8) 2_555 . 3_544
Ag1 Ag3 Ag4 110.4(6) 2_555 . 7_455
Ag1 Ag3 Ag4 85(1) 2_555 . 8_454
Ag1 Ag3 Ag4' 101.5(9) 2_555 . 3_544
Ag1 Ag3 I1 55.2(4) 2_555 . 7_454
Ag1 Ag3 I2 82.0(3) 2_555 . 5_565
Ag1 Ag3 S1 45.5(3) 2_555 . .
Ag1 Ag3 S2 142(1) 2_555 . 8_454
Ag1 Ag3 Ag1d 1.84(3) 2_555 . 2_555
Ag1 Ag3 Ag1d 113.0(6) 2_555 . 8_454
Ag1 Ag3 Ag3d 73(*) 2_555 . .
Ag1 Ag3 Ag3d 107.3(8) 2_555 . 2_555
Ag1 Ag3 Ag4d 112.9(7) 2_555 . 3_544
Ag1 Ag3 Ag4d 111.1(6) 2_555 . 7_455
Ag1 Ag3 Ag4d 87.3(9) 2_555 . 8_454
Ag1 Ag3 Ag1 112.3(6) 8_454 . 2_555
Ag1 Ag3 Ag3 105.5(9) 8_454 . 2_555
Ag1 Ag3 Ag3' 93(1) 8_454 . 5_565
Ag1 Ag3 Ag4 105.9(7) 8_454 . 3_544
Ag1 Ag3 Ag4 120.9(8) 8_454 . 7_455
Ag1 Ag3 Ag4 111(1) 8_454 . 8_454
Ag1 Ag3 Ag4' 107.5(9) 8_454 . 3_544
Ag1 Ag3 I1 72.4(6) 8_454 . 7_454
Ag1 Ag3 I2 55.5(3) 8_454 . 5_565
Ag1 Ag3 S1 141.0(6) 8_454 . .
Ag1 Ag3 S2 51.8(3) 8_454 . 8_454
Ag1 Ag3 Ag1d 111.7(6) 8_454 . 2_555
Ag1 Ag3 Ag1d 1.99(3) 8_454 . 8_454
Ag1 Ag3 Ag3d 53(*) 8_454 . .
Ag1 Ag3 Ag3d 104.0(8) 8_454 . 2_555
Ag1 Ag3 Ag4d 107.9(7) 8_454 . 3_544
Ag1 Ag3 Ag4d 120.9(8) 8_454 . 7_455
Ag1 Ag3 Ag4d 113(1) 8_454 . 8_454
Ag3 Ag3 Ag3' 15(1) 2_555 . 5_565
Ag3 Ag3 Ag4 112.9(9) 2_555 . 3_544
Ag3 Ag3 Ag4 21.0(6) 2_555 . 7_455
Ag3 Ag3 Ag4 133(1) 2_555 . 8_454
Ag3 Ag3 Ag4' 122(1) 2_555 . 3_544
Ag3 Ag3 I1 157.4(8) 2_555 . 7_454
Ag3 Ag3 I2 72.4(7) 2_555 . 5_565
Ag3 Ag3 S1 66.6(9) 2_555 . .
Ag3 Ag3 S2 109(1) 2_555 . 8_454
Ag3 Ag3 Ag1d 109.9(9) 2_555 . 2_555
Ag3 Ag3 Ag1d 103.5(9) 2_555 . 8_454
Ag3 Ag3 Ag3d 85(*) 2_555 . .
Ag3 Ag3 Ag3d 2.4(4) 2_555 . 2_555
Ag3 Ag3 Ag4d 109.9(9) 2_555 . 3_544
Ag3 Ag3 Ag4d 21.7(5) 2_555 . 7_455
Ag3 Ag3 Ag4d 129(1) 2_555 . 8_454
Ag3' Ag3 Ag4 110(2) 5_565 . 3_544
Ag3' Ag3 Ag4 29(1) 5_565 . 7_455
Ag3' Ag3 Ag4 136(2) 5_565 . 8_454
Ag3' Ag3 Ag4' 121(2) 5_565 . 3_544
Ag3' Ag3 I1 159(1) 5_565 . 7_454
Ag3' Ag3 I2 70(1) 5_565 . 5_565
Ag3' Ag3 S1 81(2) 5_565 . .
Ag3' Ag3 S2 96(1) 5_565 . 8_454
Ag3' Ag3 Ag1d 123(2) 5_565 . 2_555
Ag3' Ag3 Ag1d 91(1) 5_565 . 8_454
Ag3' Ag3 Ag3d 83(*) 5_565 . .
Ag3' Ag3 Ag3d 14(1) 5_565 . 2_555
Ag3' Ag3 Ag4d 108(1) 5_565 . 3_544
Ag3' Ag3 Ag4d 29(1) 5_565 . 7_455
Ag3' Ag3 Ag4d 132(2) 5_565 . 8_454
Ag4 Ag3 Ag4 93.6(7) 3_544 . 7_455
Ag4 Ag3 Ag4 28.6(7) 3_544 . 8_454
Ag4 Ag3 Ag4' 11.4(5) 3_544 . 3_544
Ag4 Ag3 I1 88.8(9) 3_544 . 7_454
Ag4 Ag3 I2 160.9(7) 3_544 . 5_565
Ag4 Ag3 S1 112.3(6) 3_544 . .
Ag4 Ag3 S2 56.4(4) 3_544 . 8_454
Ag4 Ag3 Ag1d 110.7(8) 3_544 . 2_555
Ag4 Ag3 Ag1d 107.1(7) 3_544 . 8_454
Ag4 Ag3 Ag3d 157(*) 3_544 . .
Ag4 Ag3 Ag3d 115.2(9) 3_544 . 2_555
Ag4 Ag3 Ag4d 3.1(4) 3_544 . 3_544
Ag4 Ag3 Ag4d 92.7(6) 3_544 . 7_455
Ag4 Ag3 Ag4d 25.3(4) 3_544 . 8_454
Ag4 Ag3 Ag4 93.6(7) 7_455 . 3_544
Ag4 Ag3 Ag4 112(1) 7_455 . 8_454
Ag4 Ag3 Ag4' 101.8(9) 7_455 . 3_544
Ag4 Ag3 I1 164.9(6) 7_455 . 7_454
Ag4 Ag3 I2 93.3(8) 7_455 . 5_565
Ag4 Ag3 S1 65.0(7) 7_455 . .
Ag4 Ag3 S2 106.5(8) 7_455 . 8_454
Ag4 Ag3 Ag1d 111.9(6) 7_455 . 2_555
Ag4 Ag3 Ag1d 119.1(8) 7_455 . 8_454
Ag4 Ag3 Ag3d 106(*) 7_455 . .
Ag4 Ag3 Ag3d 23.4(5) 7_455 . 2_555
Ag4 Ag3 Ag4d 90.5(7) 7_455 . 3_544
Ag4 Ag3 Ag4d 0.9(3) 7_455 . 7_455
Ag4 Ag3 Ag4d 108(1) 7_455 . 8_454
Ag4 Ag3 Ag4 28.6(7) 8_454 . 3_544
Ag4 Ag3 Ag4 112(1) 8_454 . 7_455
Ag4 Ag3 Ag4' 17.3(7) 8_454 . 3_544
Ag4 Ag3 I1 65(1) 8_454 . 7_454
Ag4 Ag3 I2 154(2) 8_454 . 5_565
Ag4 Ag3 S1 99.3(8) 8_454 . .
Ag4 Ag3 S2 73.7(8) 8_454 . 8_454
Ag4 Ag3 Ag1d 83(1) 8_454 . 2_555
Ag4 Ag3 Ag1d 113(1) 8_454 . 8_454
Ag4 Ag3 Ag3d 141(*) 8_454 . .
Ag4 Ag3 Ag3d 135(1) 8_454 . 2_555
Ag4 Ag3 Ag4d 30.5(7) 8_454 . 3_544
Ag4 Ag3 Ag4d 111(1) 8_454 . 7_455
Ag4 Ag3 Ag4d 4.1(7) 8_454 . 8_454
Ag4' Ag3 I1 79(1) 3_544 . 7_454
Ag4' Ag3 I2 162(1) 3_544 . 5_565
Ag4' Ag3 S1 108.4(7) 3_544 . .
Ag4' Ag3 S2 61.9(5) 3_544 . 8_454
Ag4' Ag3 Ag1d 100.1(9) 3_544 . 2_555
Ag4' Ag3 Ag1d 109.0(9) 3_544 . 8_454
Ag4' Ag3 Ag3d 152(*) 3_544 . .
Ag4' Ag3 Ag3d 124(1) 3_544 . 2_555
Ag4' Ag3 Ag4d 13.6(5) 3_544 . 3_544
Ag4' Ag3 Ag4d 101.0(8) 3_544 . 7_455
Ag4' Ag3 Ag4d 14.3(4) 3_544 . 8_454
I1 Ag3 I2 89.1(4) 7_454 . 5_565
I1 Ag3 S1 100.4(7) 7_454 . .
I1 Ag3 S2 87.2(9) 7_454 . 8_454
I1 Ag3 Ag1d 53.6(4) 7_454 . 2_555
I1 Ag3 Ag1d 74.1(6) 7_454 . 8_454
I1 Ag3 Ag3d 75(*) 7_454 . .
I1 Ag3 Ag3d 155.4(7) 7_454 . 2_555
I1 Ag3 Ag4d 91.7(8) 7_454 . 3_544
I1 Ag3 Ag4d 165.4(6) 7_454 . 7_455
I1 Ag3 Ag4d 69(1) 7_454 . 8_454
I2 Ag3 S1 86.8(6) 5_565 . .
I2 Ag3 S2 104.5(5) 5_565 . 8_454
I2 Ag3 Ag1d 83.0(3) 5_565 . 2_555
I2 Ag3 Ag1d 54.2(2) 5_565 . 8_454
I2 Ag3 Ag3d 14(*) 5_565 . .
I2 Ag3 Ag3d 70.0(6) 5_565 . 2_555
I2 Ag3 Ag4d 162.1(7) 5_565 . 3_544
I2 Ag3 Ag4d 94.1(8) 5_565 . 7_455
I2 Ag3 Ag4d 158(2) 5_565 . 8_454
S1 Ag3 S2 166.6(7) . . 8_454
S1 Ag3 Ag1d 47.0(3) . . 2_555
S1 Ag3 Ag1d 140.1(6) . . 8_454
S1 Ag3 Ag3d 88(*) . . .
S1 Ag3 Ag3d 66.6(8) . . 2_555
S1 Ag3 Ag4d 110.6(6) . . 3_544
S1 Ag3 Ag4d 65.6(7) . . 7_455
S1 Ag3 Ag4d 99.0(8) . . 8_454
S2 Ag3 Ag1d 140(1) 8_454 . 2_555
S2 Ag3 Ag1d 52.5(3) 8_454 . 8_454
S2 Ag3 Ag3d 105(*) 8_454 . .
S2 Ag3 Ag3d 110.0(9) 8_454 . 2_555
S2 Ag3 Ag4d 57.7(4) 8_454 . 3_544
S2 Ag3 Ag4d 105.8(7) 8_454 . 7_455
S2 Ag3 Ag4d 73.2(8) 8_454 . 8_454
Ag1d Ag3 Ag1d 112.5(6) 2_555 . 8_454
Ag1d Ag3 Ag3d 74(*) 2_555 . .
Ag1d Ag3 Ag3d 109.1(8) 2_555 . 2_555
Ag1d Ag3 Ag4d 111.7(7) 2_555 . 3_544
Ag1d Ag3 Ag4d 112.6(6) 2_555 . 7_455
Ag1d Ag3 Ag4d 85.8(9) 2_555 . 8_454
Ag1d Ag3 Ag1d 112.5(6) 8_454 . 2_555
Ag1d Ag3 Ag3d 52(*) 8_454 . .
Ag1d Ag3 Ag3d 102.0(8) 8_454 . 2_555
Ag1d Ag3 Ag4d 109.0(7) 8_454 . 3_544
Ag1d Ag3 Ag4d 119.1(8) 8_454 . 7_455
Ag1d Ag3 Ag4d 115(1) 8_454 . 8_454
Ag3d Ag3 Ag3d 83(*) . . 2_555
Ag3d Ag3 Ag4d 159(*) . . 3_544
Ag3d Ag3 Ag4d 107(*) . . 7_455
Ag3d Ag3 Ag4d 145(*) . . 8_454
Ag3d Ag3 Ag3d 83(*) 2_555 . .
Ag3d Ag3 Ag4d 112.2(8) 2_555 . 3_544
Ag3d Ag3 Ag4d 24.1(3) 2_555 . 7_455
Ag3d Ag3 Ag4d 131(1) 2_555 . 8_454
Ag4d Ag3 Ag4d 89.6(5) 3_544 . 7_455
Ag4d Ag3 Ag4d 27.0(3) 3_544 . 8_454
Ag4d Ag3 Ag4d 89.6(5) 7_455 . 3_544
Ag4d Ag3 Ag4d 107.3(9) 7_455 . 8_454
Ag4d Ag3 Ag4d 27.0(3) 8_454 . 3_544
Ag4d Ag3 Ag4d 107.3(9) 8_454 . 7_455
Ag1 Ag3' Ag1 65.6(3) 3_554 . 4_555
Ag1 Ag3' Ag3 134(1) 3_554 . 5_565
Ag1 Ag3' Ag3 70(1) 3_554 . 6_565
Ag1 Ag3' Ag4 86.2(4) 3_554 . 3_554
Ag1 Ag3' Ag4 134.6(5) 3_554 . 7_465
Ag1 Ag3' Ag4 148.9(5) 3_554 . 4_555
Ag1 Ag3' Ag4 91.2(3) 3_554 . 8_464
Ag1 Ag3' Ag4' 88.4(3) 3_554 . 3_554
Ag1 Ag3' Ag4' 142.1(5) 3_554 . 7_465
Ag1 Ag3' I2 55.1(3) 3_554 . .
Ag1 Ag3' S1 128.3(5) 3_554 . 5_565
Ag1 Ag3' S2 47.6(2) 3_554 . 3_554
Ag1 Ag3' S2 91.8(4) 3_554 . 4_555
Ag1 Ag3' Ag1d 1.93(3) 3_554 . 3_554
Ag1 Ag3' Ag1d 63.7(3) 3_554 . 4_555
Ag1 Ag3' Ag3d 131(1) 3_554 . 5_565
Ag1 Ag3' Ag3d 66.8(7) 3_554 . 6_565
Ag1 Ag3' Ag4d 87.3(2) 3_554 . 3_554
Ag1 Ag3' Ag4d 134.9(5) 3_554 . 7_465
Ag1 Ag3' Ag4d 149.3(5) 3_554 . 4_555
Ag1 Ag3' Ag4d 93.3(2) 3_554 . 8_464
Ag1 Ag3' Ag1 65.6(3) 4_555 . 3_554
Ag1 Ag3' Ag3 70(1) 4_555 . 5_565
Ag1 Ag3' Ag3 134(1) 4_555 . 6_565
Ag1 Ag3' Ag4 148.9(5) 4_555 . 3_554
Ag1 Ag3' Ag4 91.2(3) 4_555 . 7_465
Ag1 Ag3' Ag4 86.2(4) 4_555 . 4_555
Ag1 Ag3' Ag4 134.6(5) 4_555 . 8_464
Ag1 Ag3' Ag4' 142.1(5) 4_555 . 3_554
Ag1 Ag3' Ag4' 88.4(3) 4_555 . 7_465
Ag1 Ag3' I2 55.1(3) 4_555 . .
Ag1 Ag3' S1 128.3(5) 4_555 . 5_565
Ag1 Ag3' S2 91.8(4) 4_555 . 3_554
Ag1 Ag3' S2 47.6(2) 4_555 . 4_555
Ag1 Ag3' Ag1d 63.7(3) 4_555 . 3_554
Ag1 Ag3' Ag1d 1.93(3) 4_555 . 4_555
Ag1 Ag3' Ag3d 66.8(7) 4_555 . 5_565
Ag1 Ag3' Ag3d 131(1) 4_555 . 6_565
Ag1 Ag3' Ag4d 149.3(5) 4_555 . 3_554
Ag1 Ag3' Ag4d 93.3(2) 4_555 . 7_465
Ag1 Ag3' Ag4d 87.3(2) 4_555 . 4_555
Ag1 Ag3' Ag4d 134.9(5) 4_555 . 8_464
Ag3 Ag3' Ag3 151(2) 5_565 . 6_565
Ag3 Ag3' Ag4 139(2) 5_565 . 3_554
Ag3 Ag3' Ag4 53(1) 5_565 . 7_465
Ag3 Ag3' Ag4 27(1) 5_565 . 4_555
Ag3 Ag3' Ag4 128(2) 5_565 . 8_464
Ag3 Ag3' Ag4' 135(2) 5_565 . 3_554
Ag3 Ag3' Ag4' 41(1) 5_565 . 7_465
Ag3 Ag3' I2 92(1) 5_565 . .
Ag3 Ag3' S1 75(1) 5_565 . 5_565
Ag3 Ag3' S2 143(1) 5_565 . 3_554
Ag3 Ag3' S2 63(1) 5_565 . 4_555
Ag3 Ag3' Ag1d 132(1) 5_565 . 3_554
Ag3 Ag3' Ag1d 71(1) 5_565 . 4_555
Ag3 Ag3' Ag3d 4.6(8) 5_565 . 5_565
Ag3 Ag3' Ag3d 151(2) 5_565 . 6_565
Ag3 Ag3' Ag4d 138(2) 5_565 . 3_554
Ag3 Ag3' Ag4d 55(1) 5_565 . 7_465
Ag3 Ag3' Ag4d 29(1) 5_565 . 4_555
Ag3 Ag3' Ag4d 125(2) 5_565 . 8_464
Ag3 Ag3' Ag3 151(2) 6_565 . 5_565
Ag3 Ag3' Ag4 27(1) 6_565 . 3_554
Ag3 Ag3' Ag4 128(2) 6_565 . 7_465
Ag3 Ag3' Ag4 139(2) 6_565 . 4_555
Ag3 Ag3' Ag4 53(1) 6_565 . 8_464
Ag3 Ag3' Ag4' 41(1) 6_565 . 3_554
Ag3 Ag3' Ag4' 135(2) 6_565 . 7_465
Ag3 Ag3' I2 92(1) 6_565 . .
Ag3 Ag3' S1 75(1) 6_565 . 5_565
Ag3 Ag3' S2 63(1) 6_565 . 3_554
Ag3 Ag3' S2 143(1) 6_565 . 4_555
Ag3 Ag3' Ag1d 71(1) 6_565 . 3_554
Ag3 Ag3' Ag1d 132(1) 6_565 . 4_555
Ag3 Ag3' Ag3d 151(2) 6_565 . 5_565
Ag3 Ag3' Ag3d 4.6(8) 6_565 . 6_565
Ag3 Ag3' Ag4d 29(1) 6_565 . 3_554
Ag3 Ag3' Ag4d 125(2) 6_565 . 7_465
Ag3 Ag3' Ag4d 138(2) 6_565 . 4_555
Ag3 Ag3' Ag4d 55(1) 6_565 . 8_464
Ag4 Ag3' Ag4 100.5(9) 3_554 . 7_465
Ag4 Ag3' Ag4 117(1) 3_554 . 4_555
Ag4 Ag3' Ag4 27.4(6) 3_554 . 8_464
Ag4 Ag3' Ag4' 15.2(5) 3_554 . 3_554
Ag4 Ag3' Ag4' 108.5(9) 3_554 . 7_465
Ag4 Ag3' I2 119.3(7) 3_554 . .
Ag4 Ag3' S1 79.1(4) 3_554 . 5_565
Ag4 Ag3' S2 58.2(3) 3_554 . 3_554
Ag4 Ag3' S2 125.5(8) 3_554 . 4_555
Ag4 Ag3' Ag1d 88.1(4) 3_554 . 3_554
Ag4 Ag3' Ag1d 147.2(5) 3_554 . 4_555
Ag4 Ag3' Ag3d 143(1) 3_554 . 5_565
Ag4 Ag3' Ag3d 32.0(9) 3_554 . 6_565
Ag4 Ag3' Ag4d 1.7(5) 3_554 . 3_554
Ag4 Ag3' Ag4d 98.2(8) 3_554 . 7_465
Ag4 Ag3' Ag4d 115.3(9) 3_554 . 4_555
Ag4 Ag3' Ag4d 28.9(5) 3_554 . 8_464
Ag4 Ag3' Ag4 100.5(9) 7_465 . 3_554
Ag4 Ag3' Ag4 27.4(6) 7_465 . 4_555
Ag4 Ag3' Ag4 77.9(6) 7_465 . 8_464
Ag4 Ag3' Ag4' 88.2(7) 7_465 . 3_554
Ag4 Ag3' Ag4' 12.2(4) 7_465 . 7_465
Ag4 Ag3' I2 140.2(4) 7_465 . .
Ag4 Ag3' S1 96.9(4) 7_465 . 5_565
Ag4 Ag3' S2 98.5(6) 7_465 . 3_554
Ag4 Ag3' S2 48.0(3) 7_465 . 4_555
Ag4 Ag3' Ag1d 134.0(5) 7_465 . 3_554
Ag4 Ag3' Ag1d 92.8(3) 7_465 . 4_555
Ag4 Ag3' Ag3d 57.2(9) 7_465 . 5_565
Ag4 Ag3' Ag3d 132(1) 7_465 . 6_565
Ag4 Ag3' Ag4d 98.8(7) 7_465 . 3_554
Ag4 Ag3' Ag4d 2.3(3) 7_465 . 7_465
Ag4 Ag3' Ag4d 26.0(3) 7_465 . 4_555
Ag4 Ag3' Ag4d 75.6(5) 7_465 . 8_464
Ag4 Ag3' Ag4 117(1) 4_555 . 3_554
Ag4 Ag3' Ag4 27.4(6) 4_555 . 7_465
Ag4 Ag3' Ag4 100.5(9) 4_555 . 8_464
Ag4 Ag3' Ag4' 108.5(9) 4_555 . 3_554
Ag4 Ag3' Ag4' 15.2(5) 4_555 . 7_465
Ag4 Ag3' I2 119.3(7) 4_555 . .
Ag4 Ag3' S1 79.1(4) 4_555 . 5_565
Ag4 Ag3' S2 125.5(8) 4_555 . 3_554
Ag4 Ag3' S2 58.2(3) 4_555 . 4_555
Ag4 Ag3' Ag1d 147.2(5) 4_555 . 3_554
Ag4 Ag3' Ag1d 88.1(4) 4_555 . 4_555
Ag4 Ag3' Ag3d 32.0(9) 4_555 . 5_565
Ag4 Ag3' Ag3d 143(1) 4_555 . 6_565
Ag4 Ag3' Ag4d 115.3(9) 4_555 . 3_554
Ag4 Ag3' Ag4d 28.9(5) 4_555 . 7_465
Ag4 Ag3' Ag4d 1.7(5) 4_555 . 4_555
Ag4 Ag3' Ag4d 98.2(8) 4_555 . 8_464
Ag4 Ag3' Ag4 27.4(6) 8_464 . 3_554
Ag4 Ag3' Ag4 77.9(6) 8_464 . 7_465
Ag4 Ag3' Ag4 100.5(9) 8_464 . 4_555
Ag4 Ag3' Ag4' 12.2(4) 8_464 . 3_554
Ag4 Ag3' Ag4' 88.2(7) 8_464 . 7_465
Ag4 Ag3' I2 140.2(4) 8_464 . .
Ag4 Ag3' S1 96.9(4) 8_464 . 5_565
Ag4 Ag3' S2 48.0(3) 8_464 . 3_554
Ag4 Ag3' S2 98.5(6) 8_464 . 4_555
Ag4 Ag3' Ag1d 92.8(3) 8_464 . 3_554
Ag4 Ag3' Ag1d 134.0(5) 8_464 . 4_555
Ag4 Ag3' Ag3d 132(1) 8_464 . 5_565
Ag4 Ag3' Ag3d 57.2(9) 8_464 . 6_565
Ag4 Ag3' Ag4d 26.0(3) 8_464 . 3_554
Ag4 Ag3' Ag4d 75.6(5) 8_464 . 7_465
Ag4 Ag3' Ag4d 98.8(7) 8_464 . 4_555
Ag4 Ag3' Ag4d 2.3(3) 8_464 . 8_464
Ag4' Ag3' Ag4' 97.7(7) 3_554 . 7_465
Ag4' Ag3' I2 131.1(4) 3_554 . .
Ag4' Ag3' S1 89.4(4) 3_554 . 5_565
Ag4' Ag3' S2 51.0(2) 3_554 . 3_554
Ag4' Ag3' S2 110.5(6) 3_554 . 4_555
Ag4' Ag3' Ag1d 90.2(3) 3_554 . 3_554
Ag4' Ag3' Ag1d 140.9(5) 3_554 . 4_555
Ag4' Ag3' Ag3d 139(1) 3_554 . 5_565
Ag4' Ag3' Ag3d 45.5(9) 3_554 . 6_565
Ag4' Ag3' Ag4d 13.8(2) 3_554 . 3_554
Ag4' Ag3' Ag4d 85.9(6) 3_554 . 7_465
Ag4' Ag3' Ag4d 106.9(8) 3_554 . 4_555
Ag4' Ag3' Ag4d 13.8(3) 3_554 . 8_464
Ag4' Ag3' Ag4' 97.7(7) 7_465 . 3_554
Ag4' Ag3' I2 131.1(4) 7_465 . .
Ag4' Ag3' S1 89.4(4) 7_465 . 5_565
Ag4' Ag3' S2 110.5(6) 7_465 . 3_554
Ag4' Ag3' S2 51.0(2) 7_465 . 4_555
Ag4' Ag3' Ag1d 140.9(5) 7_465 . 3_554
Ag4' Ag3' Ag1d 90.2(3) 7_465 . 4_555
Ag4' Ag3' Ag3d 45.5(9) 7_465 . 5_565
Ag4' Ag3' Ag3d 139(1) 7_465 . 6_565
Ag4' Ag3' Ag4d 106.9(8) 7_465 . 3_554
Ag4' Ag3' Ag4d 13.8(3) 7_465 . 7_465
Ag4' Ag3' Ag4d 13.8(2) 7_465 . 4_555
Ag4' Ag3' Ag4d 85.9(6) 7_465 . 8_464
I2 Ag3' S1 90.3(5) . . 5_565
I2 Ag3' S2 102.8(4) . . 3_554
I2 Ag3' S2 102.8(4) . . 4_555
I2 Ag3' Ag1d 54.1(3) . . 3_554
I2 Ag3' Ag1d 54.1(3) . . 4_555
I2 Ag3' Ag3d 87(1) . . 5_565
I2 Ag3' Ag3d 87(1) . . 6_565
I2 Ag3' Ag4d 121.0(4) . . 3_554
I2 Ag3' Ag4d 142.5(2) . . 7_465
I2 Ag3' Ag4d 121.0(4) . . 4_555
I2 Ag3' Ag4d 142.5(2) . . 8_464
S1 Ag3' S2 136.5(3) 5_565 . 3_554
S1 Ag3' S2 136.5(3) 5_565 . 4_555
S1 Ag3' Ag1d 129.1(5) 5_565 . 3_554
S1 Ag3' Ag1d 129.1(5) 5_565 . 4_555
S1 Ag3' Ag3d 75.4(8) 5_565 . 5_565
S1 Ag3' Ag3d 75.4(8) 5_565 . 6_565
S1 Ag3' Ag4d 79.4(4) 5_565 . 3_554
S1 Ag3' Ag4d 96.4(4) 5_565 . 7_465
S1 Ag3' Ag4d 79.4(4) 5_565 . 4_555
S1 Ag3' Ag4d 96.4(4) 5_565 . 8_464
S2 Ag3' S2 81.1(4) 3_554 . 4_555
S2 Ag3' Ag1d 48.7(2) 3_554 . 3_554
S2 Ag3' Ag1d 90.4(4) 3_554 . 4_555
S2 Ag3' Ag3d 145(1) 3_554 . 5_565
S2 Ag3' Ag3d 64.2(6) 3_554 . 6_565
S2 Ag3' Ag4d 58.2(2) 3_554 . 3_554
S2 Ag3' Ag4d 97.4(5) 3_554 . 7_465
S2 Ag3' Ag4d 124.3(7) 3_554 . 4_555
S2 Ag3' Ag4d 49.6(2) 3_554 . 8_464
S2 Ag3' S2 81.1(4) 4_555 . 3_554
S2 Ag3' Ag1d 90.4(4) 4_555 . 3_554
S2 Ag3' Ag1d 48.7(2) 4_555 . 4_555
S2 Ag3' Ag3d 64.2(6) 4_555 . 5_565
S2 Ag3' Ag3d 145(1) 4_555 . 6_565
S2 Ag3' Ag4d 124.3(7) 4_555 . 3_554
S2 Ag3' Ag4d 49.6(2) 4_555 . 7_465
S2 Ag3' Ag4d 58.2(2) 4_555 . 4_555
S2 Ag3' Ag4d 97.4(5) 4_555 . 8_464
Ag1d Ag3' Ag1d 61.7(3) 3_554 . 4_555
Ag1d Ag3' Ag3d 129(1) 3_554 . 5_565
Ag1d Ag3' Ag3d 68.6(8) 3_554 . 6_565
Ag1d Ag3' Ag4d 89.2(2) 3_554 . 3_554
Ag1d Ag3' Ag4d 134.3(5) 3_554 . 7_465
Ag1d Ag3' Ag4d 147.7(5) 3_554 . 4_555
Ag1d Ag3' Ag4d 94.9(2) 3_554 . 8_464
Ag1d Ag3' Ag1d 61.7(3) 4_555 . 3_554
Ag1d Ag3' Ag3d 68.6(8) 4_555 . 5_565
Ag1d Ag3' Ag3d 129(1) 4_555 . 6_565
Ag1d Ag3' Ag4d 147.7(5) 4_555 . 3_554
Ag1d Ag3' Ag4d 94.9(2) 4_555 . 7_465
Ag1d Ag3' Ag4d 89.2(2) 4_555 . 4_555
Ag1d Ag3' Ag4d 134.3(5) 4_555 . 8_464
Ag3d Ag3' Ag3d 150(2) 5_565 . 6_565
Ag3d Ag3' Ag4d 142(1) 5_565 . 3_554
Ag3d Ag3' Ag4d 59.2(9) 5_565 . 7_465
Ag3d Ag3' Ag4d 33.6(7) 5_565 . 4_555
Ag3d Ag3' Ag4d 130(1) 5_565 . 8_464
Ag3d Ag3' Ag3d 150(2) 6_565 . 5_565
Ag3d Ag3' Ag4d 33.6(7) 6_565 . 3_554
Ag3d Ag3' Ag4d 130(1) 6_565 . 7_465
Ag3d Ag3' Ag4d 142(1) 6_565 . 4_555
Ag3d Ag3' Ag4d 59.2(9) 6_565 . 8_464
Ag4d Ag3' Ag4d 96.5(6) 3_554 . 7_465
Ag4d Ag3' Ag4d 113.8(8) 3_554 . 4_555
Ag4d Ag3' Ag4d 27.4(2) 3_554 . 8_464
Ag4d Ag3' Ag4d 96.5(6) 7_465 . 3_554
Ag4d Ag3' Ag4d 27.4(2) 7_465 . 4_555
Ag4d Ag3' Ag4d 73.4(4) 7_465 . 8_464
Ag4d Ag3' Ag4d 113.8(8) 4_555 . 3_554
Ag4d Ag3' Ag4d 27.4(2) 4_555 . 7_465
Ag4d Ag3' Ag4d 96.5(6) 4_555 . 8_464
Ag4d Ag3' Ag4d 27.4(2) 8_464 . 3_554
Ag4d Ag3' Ag4d 73.4(4) 8_464 . 7_465
Ag4d Ag3' Ag4d 96.5(6) 8_464 . 4_555
Ag2 Ag4 Ag2' 104.2(7) 5_665 . .
Ag2 Ag4 Ag2' 15.4(6) 5_665 . 5_665
Ag2 Ag4 Ag3 95.0(8) 5_665 . 3_555
Ag2 Ag4 Ag3 131.5(5) 5_665 . 7_555
Ag2 Ag4 Ag3 135(1) 5_665 . 8_555
Ag2 Ag4 Ag3' 139.7(6) 5_665 . 3_545
Ag2 Ag4 Ag3' 99.7(6) 5_665 . 7_565
Ag2 Ag4 Ag4 98(1) 5_665 . 6_665
Ag2 Ag4 Ag4' 95(2) 5_665 . .
Ag2 Ag4 I1 78.8(5) 5_665 . .
Ag2 Ag4 S1 88.0(3) 5_665 . 7_555
Ag2 Ag4 S2 152.0(6) 5_665 . .
Ag2 Ag4 S2 45.4(4) 5_665 . 6_665
Ag2 Ag4 Ag2'd 13.5(4) 5_665 . 5_665
Ag2 Ag4 Ag3d 94.4(7) 5_665 . 3_555
Ag2 Ag4 Ag3d 131.7(4) 5_665 . 7_555
Ag2 Ag4 Ag3d 134.0(7) 5_665 . 8_555
Ag2 Ag4 Ag4d 136(4) 5_665 . .
Ag2 Ag4 Ag4d 99.5(9) 5_665 . 6_665
Ag2' Ag4 Ag2' 100.3(8) . . 5_665
Ag2' Ag4 Ag3 76.1(7) . . 3_555
Ag2' Ag4 Ag3 122.9(6) . . 7_555
Ag2' Ag4 Ag3 117.7(9) . . 8_555
Ag2' Ag4 Ag3' 116.1(6) . . 3_545
Ag2' Ag4 Ag3' 90.6(6) . . 7_565
Ag2' Ag4 Ag4 47.6(7) . . 6_665
Ag2' Ag4 Ag4' 45(1) . . .
Ag2' Ag4 I1 90.2(5) . . .
Ag2' Ag4 S1 167.8(6) . . 7_555
Ag2' Ag4 S2 48.8(5) . . .
Ag2' Ag4 S2 110.5(8) . . 6_665
Ag2' Ag4 Ag2'd 102.7(6) . . 5_665
Ag2' Ag4 Ag3d 76.1(5) . . 3_555
Ag2' Ag4 Ag3d 123.1(4) . . 7_555
Ag2' Ag4 Ag3d 117.6(6) . . 8_555
Ag2' Ag4 Ag4d 110(4) . . .
Ag2' Ag4 Ag4d 52.6(5) . . 6_665
Ag2' Ag4 Ag2' 100.3(8) 5_665 . .
Ag2' Ag4 Ag3 109(1) 5_665 . 3_555
Ag2' Ag4 Ag3 136.6(8) 5_665 . 7_555
Ag2' Ag4 Ag3 130(1) 5_665 . 8_555
Ag2' Ag4 Ag3' 141.1(9) 5_665 . 3_545
Ag2' Ag4 Ag3' 114.9(8) 5_665 . 7_565
Ag2' Ag4 Ag4 106(1) 5_665 . 6_665
Ag2' Ag4 Ag4' 103(2) 5_665 . .
Ag2' Ag4 I1 63.6(6) 5_665 . .
Ag2' Ag4 S1 91.4(6) 5_665 . 7_555
Ag2' Ag4 S2 142.6(8) 5_665 . .
Ag2' Ag4 S2 60.8(6) 5_665 . 6_665
Ag2' Ag4 Ag2'd 2.9(5) 5_665 . 5_665
Ag2' Ag4 Ag3d 108.2(8) 5_665 . 3_555
Ag2' Ag4 Ag3d 136.4(7) 5_665 . 7_555
Ag2' Ag4 Ag3d 129(1) 5_665 . 8_555
Ag2' Ag4 Ag4d 147(3) 5_665 . .
Ag2' Ag4 Ag4d 109(1) 5_665 . 6_665
Ag3 Ag4 Ag3 86.4(8) 3_555 . 7_555
Ag3 Ag4 Ag3 110(1) 3_555 . 8_555
Ag3 Ag4 Ag3' 93.5(9) 3_555 . 3_545
Ag3 Ag4 Ag3' 16.8(6) 3_555 . 7_565
Ag3 Ag4 Ag4 28.7(9) 3_555 . 6_665
Ag3 Ag4 Ag4' 32(2) 3_555 . .
Ag3 Ag4 I1 163.2(9) 3_555 . .
Ag3 Ag4 S1 103.4(7) 3_555 . 7_555
Ag3 Ag4 S2 86.0(6) 3_555 . .
Ag3 Ag4 S2 55.6(6) 3_555 . 6_665
Ag3 Ag4 Ag2'd 107.8(8) 3_555 . 5_665
Ag3 Ag4 Ag3d 0.6(5) 3_555 . 3_555
Ag3 Ag4 Ag3d 87.7(8) 3_555 . 7_555
Ag3 Ag4 Ag3d 112(1) 3_555 . 8_555
Ag3 Ag4 Ag4d 69(8) 3_555 . .
Ag3 Ag4 Ag4d 23.5(6) 3_555 . 6_665
Ag3 Ag4 Ag3 86.4(8) 7_555 . 3_555
Ag3 Ag4 Ag3 26(1) 7_555 . 8_555
Ag3 Ag4 Ag3' 11.6(5) 7_555 . 3_545
Ag3 Ag4 Ag3' 71.2(5) 7_555 . 7_565
Ag3 Ag4 Ag4 105(1) 7_555 . 6_665
Ag3 Ag4 Ag4' 109(2) 7_555 . .
Ag3 Ag4 I1 109.5(7) 7_555 . .
Ag3 Ag4 S1 45.2(4) 7_555 . 7_555
Ag3 Ag4 S2 76.5(5) 7_555 . .
Ag3 Ag4 S2 102.2(6) 7_555 . 6_665
Ag3 Ag4 Ag2'd 134.3(5) 7_555 . 5_665
Ag3 Ag4 Ag3d 86.9(5) 7_555 . 3_555
Ag3 Ag4 Ag3d 1.4(3) 7_555 . 7_555
Ag3 Ag4 Ag3d 27.8(5) 7_555 . 8_555
Ag3 Ag4 Ag4d 19(7) 7_555 . .
Ag3 Ag4 Ag4d 100.2(7) 7_555 . 6_665
Ag3 Ag4 Ag3 110(1) 8_555 . 3_555
Ag3 Ag4 Ag3 26(1) 8_555 . 7_555
Ag3 Ag4 Ag3' 17(1) 8_555 . 3_545
Ag3 Ag4 Ag3' 96(1) 8_555 . 7_565
Ag3 Ag4 Ag4 123(1) 8_555 . 6_665
Ag3 Ag4 Ag4' 126(2) 8_555 . .
Ag3 Ag4 I1 84(1) 8_555 . .
Ag3 Ag4 S1 50.6(8) 8_555 . 7_555
Ag3 Ag4 S2 69.4(7) 8_555 . .
Ag3 Ag4 S2 124(1) 8_555 . 6_665
Ag3 Ag4 Ag2'd 129(1) 8_555 . 5_665
Ag3 Ag4 Ag3d 111(1) 8_555 . 3_555
Ag3 Ag4 Ag3d 25(1) 8_555 . 7_555
Ag3 Ag4 Ag3d 1.8(9) 8_555 . 8_555
Ag3 Ag4 Ag4d 41(8) 8_555 . .
Ag3 Ag4 Ag4d 119(1) 8_555 . 6_665
Ag3' Ag4 Ag3' 79.5(6) 3_545 . 7_565
Ag3' Ag4 Ag4 108(1) 3_545 . 6_665
Ag3' Ag4 Ag4' 112(2) 3_545 . .
Ag3' Ag4 I1 101.3(9) 3_545 . .
Ag3' Ag4 S1 51.7(5) 3_545 . 7_555
Ag3' Ag4 S2 67.9(5) 3_545 . .
Ag3' Ag4 S2 113.8(7) 3_545 . 6_665
Ag3' Ag4 Ag2'd 139.3(7) 3_545 . 5_665
Ag3' Ag4 Ag3d 94.1(7) 3_545 . 3_555
Ag3' Ag4 Ag3d 10.6(3) 3_545 . 7_555
Ag3' Ag4 Ag3d 18.7(5) 3_545 . 8_555
Ag3' Ag4 Ag4d 25(8) 3_545 . .
Ag3' Ag4 Ag4d 103.7(8) 3_545 . 6_665
Ag3' Ag4 Ag3' 79.5(6) 7_565 . 3_545
Ag3' Ag4 Ag4 44.5(8) 7_565 . 6_665
Ag3' Ag4 Ag4' 48(2) 7_565 . .
Ag3' Ag4 I1 178.4(4) 7_565 . .
Ag3' Ag4 S1 87.5(4) 7_565 . 7_555
Ag3' Ag4 S2 89.3(5) 7_565 . .
Ag3' Ag4 S2 55.3(5) 7_565 . 6_665
Ag3' Ag4 Ag2'd 113.2(6) 7_565 . 5_665
Ag3' Ag4 Ag3d 17.1(2) 7_565 . 3_555
Ag3' Ag4 Ag3d 72.5(4) 7_565 . 7_555
Ag3' Ag4 Ag3d 98.1(7) 7_565 . 8_555
Ag3' Ag4 Ag4d 55(8) 7_565 . .
Ag3' Ag4 Ag4d 38.9(5) 7_565 . 6_665
Ag4 Ag4 Ag4' 4(2) 6_665 . .
Ag4 Ag4 I1 136(1) 6_665 . .
Ag4 Ag4 S1 132(1) 6_665 . 7_555
Ag4 Ag4 S2 70.4(5) 6_665 . .
Ag4 Ag4 S2 73.0(9) 6_665 . 6_665
Ag4 Ag4 Ag2'd 107(1) 6_665 . 5_665
Ag4 Ag4 Ag3d 28.6(7) 6_665 . 3_555
Ag4 Ag4 Ag3d 106.4(9) 6_665 . 7_555
Ag4 Ag4 Ag3d 124(1) 6_665 . 8_555
Ag4 Ag4 Ag4d 87(7) 6_665 . .
Ag4 Ag4 Ag4d 5.8(6) 6_665 . 6_665
Ag4' Ag4 I1 132(2) . . .
Ag4' Ag4 S1 136(2) . . 7_555
Ag4' Ag4 S2 70.9(6) . . .
Ag4' Ag4 S2 74(1) . . 6_665
Ag4' Ag4 Ag2'd 104(2) . . 5_665
Ag4' Ag4 Ag3d 32(2) . . 3_555
Ag4' Ag4 Ag3d 111(2) . . 7_555
Ag4' Ag4 Ag3d 127(2) . . 8_555
Ag4' Ag4 Ag4d 91(8) . . .
Ag4' Ag4 Ag4d 10(2) . . 6_665
I1 Ag4 S1 92.0(6) . . 7_555
I1 Ag4 S2 92.2(5) . . .
I1 Ag4 S2 123.1(4) . . 6_665
I1 Ag4 Ag2'd 65.3(3) . . 5_665
I1 Ag4 Ag3d 162.8(7) . . 3_555
I1 Ag4 Ag3d 108.1(7) . . 7_555
I1 Ag4 Ag3d 82.7(8) . . 8_555
I1 Ag4 Ag4d 126(8) . . .
I1 Ag4 Ag4d 141.6(8) . . 6_665
S1 Ag4 S2 119.1(6) 7_555 . .
S1 Ag4 S2 78.2(3) 7_555 . 6_665
S1 Ag4 Ag2'd 89.1(3) 7_555 . 5_665
S1 Ag4 Ag3d 103.6(5) 7_555 . 3_555
S1 Ag4 Ag3d 45.0(2) 7_555 . 7_555
S1 Ag4 Ag3d 50.9(4) 7_555 . 8_555
S1 Ag4 Ag4d 59(5) 7_555 . .
S1 Ag4 Ag4d 126.4(8) 7_555 . 6_665
S2 Ag4 S2 141.4(9) . . 6_665
S2 Ag4 Ag2'd 145.4(6) . . 5_665
S2 Ag4 Ag3d 86.5(4) . . 3_555
S2 Ag4 Ag3d 76.3(4) . . 7_555
S2 Ag4 Ag3d 69.5(4) . . 8_555
S2 Ag4 Ag4d 70(3) . . .
S2 Ag4 Ag4d 71.2(3) . . 6_665
S2 Ag4 S2 141.4(9) 6_665 . .
S2 Ag4 Ag2'd 58.7(3) 6_665 . 5_665
S2 Ag4 Ag3d 55.1(4) 6_665 . 3_555
S2 Ag4 Ag3d 103.2(5) 6_665 . 7_555
S2 Ag4 Ag3d 125.0(7) 6_665 . 8_555
S2 Ag4 Ag4d 97(6) 6_665 . .
S2 Ag4 Ag4d 71.1(7) 6_665 . 6_665
Ag2'd Ag4 Ag3d 107.2(6) 5_665 . 3_555
Ag2'd Ag4 Ag3d 134.1(4) 5_665 . 7_555
Ag2'd Ag4 Ag3d 128.2(8) 5_665 . 8_555
Ag2'd Ag4 Ag4d 144(3) 5_665 . .
Ag2'd Ag4 Ag4d 109.5(9) 5_665 . 6_665
Ag3d Ag4 Ag3d 88.3(4) 3_555 . 7_555
Ag3d Ag4 Ag3d 112.7(8) 3_555 . 8_555
Ag3d Ag4 Ag4d 70(8) 3_555 . .
Ag3d Ag4 Ag4d 23.5(3) 3_555 . 6_665
Ag3d Ag4 Ag3d 88.3(4) 7_555 . 3_555
Ag3d Ag4 Ag3d 26.4(3) 7_555 . 8_555
Ag3d Ag4 Ag4d 20(7) 7_555 . .
Ag3d Ag4 Ag4d 101.4(7) 7_555 . 6_665
Ag3d Ag4 Ag3d 112.7(8) 8_555 . 3_555
Ag3d Ag4 Ag3d 26.4(3) 8_555 . 7_555
Ag3d Ag4 Ag4d 43(8) 8_555 . .
Ag3d Ag4 Ag4d 120.3(8) 8_555 . 6_665
Ag4d Ag4 Ag4d 82(7) . . 6_665
Ag4d Ag4 Ag4d 82(7) 6_665 . .
Ag2' Ag4' Ag2' 106.6(9) . . 5_665
Ag2' Ag4' Ag3 98.0(7) . . 3_555
Ag2' Ag4' Ag3 119.7(7) . . 8_555
Ag2' Ag4' Ag3' 121.1(6) . . 3_545
Ag2' Ag4' Ag3' 112.5(5) . . 7_565
Ag2' Ag4' Ag4 125(2) . . .
Ag2' Ag4' Ag4 62(1) . . 6_665
Ag2' Ag4' I1 89.1(6) . . .
Ag2' Ag4' I1 53.6(5) . . 5_665
Ag2' Ag4' S2 57.5(5) . . .
Ag2' Ag4' S2 134.0(7) . . 6_665
Ag2' Ag4' Ag2'd 2.5(5) . . .
Ag2' Ag4' Ag2'd 108.7(8) . . 5_665
Ag2' Ag4' Ag3d 97.6(4) . . 3_555
Ag2' Ag4' Ag3d 119.0(5) . . 8_555
Ag2' Ag4' Ag4d 129(1) . . .
Ag2' Ag4' Ag4d 71(1) . . 6_665
Ag2' Ag4' Ag2' 106.6(9) 5_665 . .
Ag2' Ag4' Ag3 119.7(7) 5_665 . 3_555
Ag2' Ag4' Ag3 98.0(7) 5_665 . 8_555
Ag2' Ag4' Ag3' 112.5(5) 5_665 . 3_545
Ag2' Ag4' Ag3' 121.1(6) 5_665 . 7_565
Ag2' Ag4' Ag4 62(1) 5_665 . .
Ag2' Ag4' Ag4 125(2) 5_665 . 6_665
Ag2' Ag4' I1 53.6(5) 5_665 . .
Ag2' Ag4' I1 89.1(6) 5_665 . 5_665
Ag2' Ag4' S2 134.0(7) 5_665 . .
Ag2' Ag4' S2 57.5(5) 5_665 . 6_665
Ag2' Ag4' Ag2'd 108.7(8) 5_665 . .
Ag2' Ag4' Ag2'd 2.5(5) 5_665 . 5_665
Ag2' Ag4' Ag3d 119.0(5) 5_665 . 3_555
Ag2' Ag4' Ag3d 97.6(4) 5_665 . 8_555
Ag2' Ag4' Ag4d 71(1) 5_665 . .
Ag2' Ag4' Ag4d 129(1) 5_665 . 6_665
Ag3 Ag4' Ag3 116(1) 3_555 . 8_555
Ag3 Ag4' Ag3' 99(1) 3_555 . 3_545
Ag3 Ag4' Ag3' 17.9(8) 3_555 . 7_565
Ag3 Ag4' Ag4 136(2) 3_555 . .
Ag3 Ag4' Ag4 37(2) 3_555 . 6_665
Ag3 Ag4' I1 171.7(5) 3_555 . .
Ag3 Ag4' I1 63.3(8) 3_555 . 5_665
Ag3 Ag4' S2 105.8(7) 3_555 . .
Ag3 Ag4' S2 65.6(5) 3_555 . 6_665
Ag3 Ag4' Ag2'd 97.9(6) 3_555 . .
Ag3 Ag4' Ag2'd 117.6(5) 3_555 . 5_665
Ag3 Ag4' Ag3d 1.0(7) 3_555 . 3_555
Ag3 Ag4' Ag3d 117(1) 3_555 . 8_555
Ag3 Ag4' Ag4d 128(2) 3_555 . .
Ag3 Ag4' Ag4d 27(1) 3_555 . 6_665
Ag3 Ag4' Ag3 116(1) 8_555 . 3_555
Ag3 Ag4' Ag3' 17.9(8) 8_555 . 3_545
Ag3 Ag4' Ag3' 99(1) 8_555 . 7_565
Ag3 Ag4' Ag4 37(2) 8_555 . .
Ag3 Ag4' Ag4 136(2) 8_555 . 6_665
Ag3 Ag4' I1 63.3(8) 8_555 . .
Ag3 Ag4' I1 171.7(5) 8_555 . 5_665
Ag3 Ag4' S2 65.6(5) 8_555 . .
Ag3 Ag4' S2 105.8(7) 8_555 . 6_665
Ag3 Ag4' Ag2'd 117.6(5) 8_555 . .
Ag3 Ag4' Ag2'd 97.9(6) 8_555 . 5_665
Ag3 Ag4' Ag3d 117(1) 8_555 . 3_555
Ag3 Ag4' Ag3d 1.0(7) 8_555 . 8_555
Ag3 Ag4' Ag4d 27(1) 8_555 . .
Ag3 Ag4' Ag4d 128(2) 8_555 . 6_665
Ag3' Ag4' Ag3' 82.3(7) 3_545 . 7_565
Ag3' Ag4' Ag4 53(2) 3_545 . .
Ag3' Ag4' Ag4 119(2) 3_545 . 6_665
Ag3' Ag4' I1 81.1(3) 3_545 . .
Ag3' Ag4' I1 157.5(6) 3_545 . 5_665
Ag3' Ag4' S2 63.6(4) 3_545 . .
Ag3' Ag4' S2 104.2(6) 3_545 . 6_665
Ag3' Ag4' Ag2'd 118.7(3) 3_545 . .
Ag3' Ag4' Ag2'd 112.0(3) 3_545 . 5_665
Ag3' Ag4' Ag3d 99.8(9) 3_545 . 3_555
Ag3' Ag4' Ag3d 18.7(4) 3_545 . 8_555
Ag3' Ag4' Ag4d 42(1) 3_545 . .
Ag3' Ag4' Ag4d 110(2) 3_545 . 6_665
Ag3' Ag4' Ag3' 82.3(7) 7_565 . 3_545
Ag3' Ag4' Ag4 119(2) 7_565 . .
Ag3' Ag4' Ag4 53(2) 7_565 . 6_665
Ag3' Ag4' I1 157.5(6) 7_565 . .
Ag3' Ag4' I1 81.1(3) 7_565 . 5_665
Ag3' Ag4' S2 104.2(6) 7_565 . .
Ag3' Ag4' S2 63.6(4) 7_565 . 6_665
Ag3' Ag4' Ag2'd 112.0(3) 7_565 . .
Ag3' Ag4' Ag2'd 118.7(3) 7_565 . 5_665
Ag3' Ag4' Ag3d 18.7(4) 7_565 . 3_555
Ag3' Ag4' Ag3d 99.8(9) 7_565 . 8_555
Ag3' Ag4' Ag4d 110(2) 7_565 . .
Ag3' Ag4' Ag4d 42(1) 7_565 . 6_665
Ag4 Ag4' Ag4 171(4) . . 6_665
Ag4 Ag4' I1 38(2) . . .
Ag4 Ag4' I1 150(2) . . 5_665
Ag4 Ag4' S2 90.9(9) . . .
Ag4 Ag4' S2 87.9(9) . . 6_665
Ag4 Ag4' Ag2'd 124(2) . . .
Ag4 Ag4' Ag2'd 62(1) . . 5_665
Ag4 Ag4' Ag3d 137(2) . . 3_555
Ag4 Ag4' Ag3d 36(1) . . 8_555
Ag4 Ag4' Ag4d 11(1) . . .
Ag4 Ag4' Ag4d 160(3) . . 6_665
Ag4 Ag4' Ag4 171(4) 6_665 . .
Ag4 Ag4' I1 150(2) 6_665 . .
Ag4 Ag4' I1 38(2) 6_665 . 5_665
Ag4 Ag4' S2 87.9(9) 6_665 . .
Ag4 Ag4' S2 90.9(9) 6_665 . 6_665
Ag4 Ag4' Ag2'd 62(1) 6_665 . .
Ag4 Ag4' Ag2'd 124(2) 6_665 . 5_665
Ag4 Ag4' Ag3d 36(1) 6_665 . 3_555
Ag4 Ag4' Ag3d 137(2) 6_665 . 8_555
Ag4 Ag4' Ag4d 160(3) 6_665 . .
Ag4 Ag4' Ag4d 11(1) 6_665 . 6_665
I1 Ag4' I1 118.7(6) . . 5_665
I1 Ag4' S2 81.6(2) . . .
I1 Ag4' S2 106.3(3) . . 6_665
I1 Ag4' Ag2'd 89.3(4) . . .
I1 Ag4' Ag2'd 55.5(2) . . 5_665
I1 Ag4' Ag3d 171.53(3) . . 3_555
I1 Ag4' Ag3d 62.4(2) . . 8_555
I1 Ag4' Ag4d 48(1) . . .
I1 Ag4' Ag4d 160(2) . . 6_665
I1 Ag4' I1 118.7(6) 5_665 . .
I1 Ag4' S2 106.3(3) 5_665 . .
I1 Ag4' S2 81.6(2) 5_665 . 6_665
I1 Ag4' Ag2'd 55.5(2) 5_665 . .
I1 Ag4' Ag2'd 89.3(4) 5_665 . 5_665
I1 Ag4' Ag3d 62.4(2) 5_665 . 3_555
I1 Ag4' Ag3d 171.53(3) 5_665 . 8_555
I1 Ag4' Ag4d 160(2) 5_665 . .
I1 Ag4' Ag4d 48(1) 5_665 . 6_665
S2 Ag4' S2 165(1) . . 6_665
S2 Ag4' Ag2'd 55.1(2) . . .
S2 Ag4' Ag2'd 136.3(5) . . 5_665
S2 Ag4' Ag3d 106.4(5) . . 3_555
S2 Ag4' Ag3d 65.3(2) . . 8_555
S2 Ag4' Ag4d 86.7(3) . . .
S2 Ag4' Ag4d 89.3(3) . . 6_665
S2 Ag4' S2 165(1) 6_665 . .
S2 Ag4' Ag2'd 136.3(5) 6_665 . .
S2 Ag4' Ag2'd 55.1(2) 6_665 . 5_665
S2 Ag4' Ag3d 65.3(2) 6_665 . 3_555
S2 Ag4' Ag3d 106.4(5) 6_665 . 8_555
S2 Ag4' Ag4d 89.3(3) 6_665 . .
S2 Ag4' Ag4d 86.7(3) 6_665 . 6_665
Ag2'd Ag4' Ag2'd 110.9(7) . . 5_665
Ag2'd Ag4' Ag3d 97.6(1) . . 3_555
Ag2'd Ag4' Ag3d 117.0(1) . . 8_555
Ag2'd Ag4' Ag4d 128.2(9) . . .
Ag2'd Ag4' Ag4d 71.4(9) . . 6_665
Ag2'd Ag4' Ag2'd 110.9(7) 5_665 . .
Ag2'd Ag4' Ag3d 117.0(1) 5_665 . 3_555
Ag2'd Ag4' Ag3d 97.6(1) 5_665 . 8_555
Ag2'd Ag4' Ag4d 71.4(9) 5_665 . .
Ag2'd Ag4' Ag4d 128.2(9) 5_665 . 6_665
Ag3d Ag4' Ag3d 118(1) 3_555 . 8_555
Ag3d Ag4' Ag4d 129(2) 3_555 . .
Ag3d Ag4' Ag4d 26.3(8) 3_555 . 6_665
Ag3d Ag4' Ag3d 118(1) 8_555 . 3_555
Ag3d Ag4' Ag4d 26.3(8) 8_555 . .
Ag3d Ag4' Ag4d 129(2) 8_555 . 6_665
Ag4d Ag4' Ag4d 149(3) . . 6_665
Ag4d Ag4' Ag4d 149(3) 6_665 . .
S1 Sb S2 95.19(3) 1_565 . 3_554
S1 Sb S2 95.19(3) 1_565 . 4_555
S2 Sb S2 95.42(3) 3_554 . 4_555
S2 Sb S2 95.42(3) 4_555 . 3_554
Ag1 Ag1d Ag2' 145.7(7) . . 3_545
Ag1 Ag1d Ag2'' 45.3(8) . . .
Ag1 Ag1d Ag3 97.2(9) . . 2_555
Ag1 Ag1d Ag3 75.3(9) . . 8_555
Ag1 Ag1d Ag3' 92.3(8) . . 3_545
Ag1 Ag1d I1 143.6(8) . . 7_455
Ag1 Ag1d I2 116.8(8) . . 3_545
Ag1 Ag1d S1 60.6(7) . . .
Ag1 Ag1d S2 64.8(6) . . .
Ag1 Ag1d Ag1d 151.0(7) . . 2_556
Ag1 Ag1d Ag2'd 144.3(6) . . 3_545
Ag1 Ag1d Ag2''d 44.2(7) . . .
Ag1 Ag1d Ag3d 96.7(8) . . 2_555
Ag1 Ag1d Ag3d 75.8(8) . . 8_555
Ag2' Ag1d Ag2'' 146.6(7) 3_545 . .
Ag2' Ag1d Ag3 70.5(6) 3_545 . 2_555
Ag2' Ag1d Ag3 119.8(7) 3_545 . 8_555
Ag2' Ag1d Ag3' 107.3(5) 3_545 . 3_545
Ag2' Ag1d I1 55.6(6) 3_545 . 7_455
Ag2' Ag1d I2 58.1(6) 3_545 . 3_545
Ag2' Ag1d S1 91.2(3) 3_545 . .
Ag2' Ag1d S2 149.2(2) 3_545 . .
Ag2' Ag1d Ag1d 58.0(2) 3_545 . 2_556
Ag2' Ag1d Ag2'd 3.6(6) 3_545 . 3_545
Ag2' Ag1d Ag2''d 147.8(6) 3_545 . .
Ag2' Ag1d Ag3d 71.6(5) 3_545 . 2_555
Ag2' Ag1d Ag3d 118.8(5) 3_545 . 8_555
Ag2'' Ag1d Ag3 77.0(7) . . 2_555
Ag2'' Ag1d Ag3 92.6(7) . . 8_555
Ag2'' Ag1d Ag3' 102.0(7) . . 3_545
Ag2'' Ag1d I1 100.1(3) . . 7_455
Ag2'' Ag1d I2 155.4(5) . . 3_545
Ag2'' Ag1d S1 70.3(6) . . .
Ag2'' Ag1d S2 49.4(6) . . .
Ag2'' Ag1d Ag1d 130.5(5) . . 2_556
Ag2'' Ag1d Ag2'd 149.9(5) . . 3_545
Ag2'' Ag1d Ag2''d 1.3(3) . . .
Ag2'' Ag1d Ag3d 75.8(6) . . 2_555
Ag2'' Ag1d Ag3d 93.6(6) . . 8_555
Ag3 Ag1d Ag3 169.5(5) 2_555 . 8_555
Ag3 Ag1d Ag3' 165.0(5) 2_555 . 3_545
Ag3 Ag1d I1 57.4(5) 2_555 . 7_455
Ag3 Ag1d I2 126.6(3) 2_555 . 3_545
Ag3 Ag1d S1 44.8(5) 2_555 . .
Ag3 Ag1d S2 120.6(3) 2_555 . .
Ag3 Ag1d Ag1d 109.9(5) 2_555 . 2_556
Ag3 Ag1d Ag2'd 73.4(4) 2_555 . 3_545
Ag3 Ag1d Ag2''d 78.1(4) 2_555 . .
Ag3 Ag1d Ag3d 1.3(2) 2_555 . 2_555
Ag3 Ag1d Ag3d 170.6(3) 2_555 . 8_555
Ag3 Ag1d Ag3 169.5(5) 8_555 . 2_555
Ag3 Ag1d Ag3' 17.5(6) 8_555 . 3_545
Ag3 Ag1d I1 125.3(5) 8_555 . 7_455
Ag3 Ag1d I2 63.8(4) 8_555 . 3_545
Ag3 Ag1d S1 132.0(5) 8_555 . .
Ag3 Ag1d S2 49.8(3) 8_555 . .
Ag3 Ag1d Ag1d 76.5(6) 8_555 . 2_556
Ag3 Ag1d Ag2'd 116.9(4) 8_555 . 3_545
Ag3 Ag1d Ag2''d 91.5(4) 8_555 . .
Ag3 Ag1d Ag3d 168.4(4) 8_555 . 2_555
Ag3 Ag1d Ag3d 1.2(3) 8_555 . 8_555
Ag3' Ag1d I1 108.6(2) 3_545 . 7_455
Ag3' Ag1d I2 57.3(3) 3_545 . 3_545
Ag3' Ag1d S1 149.2(1) 3_545 . .
Ag3' Ag1d S2 53.8(3) 3_545 . .
Ag3' Ag1d Ag1d 59.1(1) 3_545 . 2_556
Ag3' Ag1d Ag2'd 105.1(2) 3_545 . 3_545
Ag3' Ag1d Ag2''d 101.1(3) 3_545 . .
Ag3' Ag1d Ag3d 164.3(2) 3_545 . 2_555
Ag3' Ag1d Ag3d 17.4(1) 3_545 . 8_555
I1 Ag1d I2 99.60(1) 7_455 . 3_545
I1 Ag1d S1 102.07(3) 7_455 . .
I1 Ag1d S2 103.73(2) 7_455 . .
I1 Ag1d Ag1d 55.1212 7_455 . 2_556
I1 Ag1d Ag2'd 58.88(1) 7_455 . 3_545
I1 Ag1d Ag2''d 101.29(1) 7_455 . .
I1 Ag1d Ag3d 57.29(1) 7_455 . 2_555
I1 Ag1d Ag3d 125.53(1) 7_455 . 8_555
I2 Ag1d S1 119.48(3) 3_545 . .
I2 Ag1d S2 111.11(2) 3_545 . .
I2 Ag1d Ag1d 53.89(1) 3_545 . 2_556
I2 Ag1d Ag2'd 54.72(1) 3_545 . 3_545
I2 Ag1d Ag2''d 154.08(1) 3_545 . .
I2 Ag1d Ag3d 127.83(1) 3_545 . 2_555
I2 Ag1d Ag3d 62.68(1) 3_545 . 8_555
S1 Ag1d S2 117.16(3) . . .
S1 Ag1d Ag1d 148.03(2) . . 2_556
S1 Ag1d Ag2'd 92.00(2) . . 3_545
S1 Ag1d Ag2''d 70.57(3) . . .
S1 Ag1d Ag3d 45.14(3) . . 2_555
S1 Ag1d Ag3d 132.03(3) . . 8_555
S2 Ag1d Ag1d 91.83(2) . . 2_556
S2 Ag1d Ag2'd 149.59(2) . . 3_545
S2 Ag1d Ag2''d 48.70(2) . . .
S2 Ag1d Ag3d 119.31(2) . . 2_555
S2 Ag1d Ag3d 50.93(2) . . 8_555
Ag1d Ag1d Ag2'd 57.8412 2_556 . 3_545
Ag1d Ag1d Ag2''d 130.898 2_556 . .
Ag1d Ag1d Ag3d 110.164 2_556 . 2_555
Ag1d Ag1d Ag3d 76.1224 2_556 . 8_555
Ag2'd Ag1d Ag2''d 151.111 3_545 . .
Ag2'd Ag1d Ag3d 74.4991 3_545 . 2_555
Ag2'd Ag1d Ag3d 115.924 3_545 . 8_555
Ag2''d Ag1d Ag3d 76.9621 . . 2_555
Ag2''d Ag1d Ag3d 92.5166 . . 8_555
Ag3d Ag1d Ag3d 169.455 2_555 . 8_555
Ag3d Ag1d Ag3d 169.455 8_555 . 2_555
Ag2 Ag2d Ag2' 8(*) . . .
Ag2 Ag2d Ag2'' 143(*) . . .
Ag2 Ag2d I2 97(*) . . .
Ag2 Ag2d I2 179(*) . . 5_565
Ag2 Ag2d S2 79(7) . . .
Ag2 Ag2d S2 79(7) . . 2_555
Ag2 Ag2d Ag2'd 14(*) . . .
Ag2 Ag2d Ag2''d 139(*) . . .
Ag2' Ag2d Ag2'' 151(2) . . .
Ag2' Ag2d I2 88(1) . . .
Ag2' Ag2d I2 171(1) . . 5_565
Ag2' Ag2d S2 83.2(7) . . .
Ag2' Ag2d S2 83.2(7) . . 2_555
Ag2' Ag2d Ag2'd 6(1) . . .
Ag2' Ag2d Ag2''d 147(1) . . .
Ag2'' Ag2d I2 121(1) . . .
Ag2'' Ag2d I2 38(1) . . 5_565
Ag2'' Ag2d S2 81.5(6) . . .
Ag2'' Ag2d S2 81.5(6) . . 2_555
Ag2'' Ag2d Ag2'd 157(1) . . .
Ag2'' Ag2d Ag2''d 4(1) . . .
I2 Ag2d I2 82.57(1) . . 5_565
I2 Ag2d S2 121.34(2) . . .
I2 Ag2d S2 121.34(2) . . 2_555
I2 Ag2d Ag2'd 82.04(1) . . .
I2 Ag2d Ag2''d 124.52(1) . . .
I2 Ag2d I2 82.57(1) 5_565 . .
I2 Ag2d S2 101.66(2) 5_565 . .
I2 Ag2d S2 101.66(2) 5_565 . 2_555
I2 Ag2d Ag2'd 164.62(1) 5_565 . .
I2 Ag2d Ag2''d 41.95(1) 5_565 . .
S2 Ag2d S2 114.95(3) . . 2_555
S2 Ag2d Ag2'd 86.40(2) . . .
S2 Ag2d Ag2''d 79.48(2) . . .
S2 Ag2d S2 114.95(3) 2_555 . .
S2 Ag2d Ag2'd 86.40(2) 2_555 . .
S2 Ag2d Ag2''d 79.48(2) 2_555 . .
Ag2'd Ag2d Ag2''d 153.435 . . .
Ag1 Ag2'd Ag1 66.36(3) 3_554 . 4_555
Ag1 Ag2'd Ag2 120(1) 3_554 . .
Ag1 Ag2'd Ag2' 93(6) 3_554 . .
Ag1 Ag2'd Ag2'' 128.1(6) 3_554 . .
Ag1 Ag2'd Ag4 73.8(4) 3_554 . 5_665
Ag1 Ag2'd Ag4 115.4(4) 3_554 . 6_665
Ag1 Ag2'd Ag4' 125.8(1) 3_554 . .
Ag1 Ag2'd Ag4' 87.9(2) 3_554 . 5_665
Ag1 Ag2'd I1 57.81(3) 3_554 . 5_665
Ag1 Ag2'd I2 56.98(3) 3_554 . .
Ag1 Ag2'd S2 160.66(3) 3_554 . .
Ag1 Ag2'd S2 94.32(3) 3_554 . 2_555
Ag1 Ag2'd Ag1d 1.14(2) 3_554 . 3_554
Ag1 Ag2'd Ag1d 65.34(2) 3_554 . 4_555
Ag1 Ag2'd Ag2d 119.23(3) 3_554 . .
Ag1 Ag2'd Ag2''d 129.38(3) 3_554 . .
Ag1 Ag2'd Ag4d 72.83(3) 3_554 . 5_665
Ag1 Ag2'd Ag4d 116.00(3) 3_554 . 6_665
Ag1 Ag2'd Ag1 66.36(3) 4_555 . 3_554
Ag1 Ag2'd Ag2 120(1) 4_555 . .
Ag1 Ag2'd Ag2' 93(6) 4_555 . .
Ag1 Ag2'd Ag2'' 128.1(6) 4_555 . .
Ag1 Ag2'd Ag4 115.4(4) 4_555 . 5_665
Ag1 Ag2'd Ag4 73.8(4) 4_555 . 6_665
Ag1 Ag2'd Ag4' 87.9(2) 4_555 . .
Ag1 Ag2'd Ag4' 125.8(1) 4_555 . 5_665
Ag1 Ag2'd I1 57.81(3) 4_555 . 5_665
Ag1 Ag2'd I2 56.98(3) 4_555 . .
Ag1 Ag2'd S2 94.32(3) 4_555 . .
Ag1 Ag2'd S2 160.66(3) 4_555 . 2_555
Ag1 Ag2'd Ag1d 65.34(2) 4_555 . 3_554
Ag1 Ag2'd Ag1d 1.14(2) 4_555 . 4_555
Ag1 Ag2'd Ag2d 119.23(3) 4_555 . .
Ag1 Ag2'd Ag2''d 129.38(3) 4_555 . .
Ag1 Ag2'd Ag4d 116.00(3) 4_555 . 5_665
Ag1 Ag2'd Ag4d 72.83(3) 4_555 . 6_665
Ag2 Ag2'd Ag2' 140(7) . . .
Ag2 Ag2'd Ag2'' 10(2) . . .
Ag2 Ag2'd Ag4 123.3(9) . . 5_665
Ag2 Ag2'd Ag4 123.3(9) . . 6_665
Ag2 Ag2'd Ag4' 114(1) . . .
Ag2 Ag2'd Ag4' 114(1) . . 5_665
Ag2 Ag2'd I1 178(1) . . 5_665
Ag2 Ag2'd I2 78(1) . . .
Ag2 Ag2'd S2 69.1(7) . . .
Ag2 Ag2'd S2 69.1(7) . . 2_555
Ag2 Ag2'd Ag1d 121(1) . . 3_554
Ag2 Ag2'd Ag1d 121(1) . . 4_555
Ag2 Ag2'd Ag2d 2(1) . . .
Ag2 Ag2'd Ag2''d 12(1) . . .
Ag2 Ag2'd Ag4d 122.3(8) . . 5_665
Ag2 Ag2'd Ag4d 122.3(8) . . 6_665
Ag2' Ag2'd Ag2'' 129(7) . . .
Ag2' Ag2'd Ag4 40.4(6) . . 5_665
Ag2' Ag2'd Ag4 40.4(6) . . 6_665
Ag2' Ag2'd Ag4' 39(3) . . .
Ag2' Ag2'd Ag4' 39(3) . . 5_665
Ag2' Ag2'd I1 43(7) . . 5_665
Ag2' Ag2'd I2 143(7) . . .
Ag2' Ag2'd S2 87(4) . . .
Ag2' Ag2'd S2 87(4) . . 2_555
Ag2' Ag2'd Ag1d 92(6) . . 3_554
Ag2' Ag2'd Ag1d 92(6) . . 4_555
Ag2' Ag2'd Ag2d 141(7) . . .
Ag2' Ag2'd Ag2''d 128(7) . . .
Ag2' Ag2'd Ag4d 42.2(4) . . 5_665
Ag2' Ag2'd Ag4d 42.2(4) . . 6_665
Ag2'' Ag2'd Ag4 116.5(7) . . 5_665
Ag2'' Ag2'd Ag4 116.5(7) . . 6_665
Ag2'' Ag2'd Ag4' 105.6(7) . . .
Ag2'' Ag2'd Ag4' 105.6(7) . . 5_665
Ag2'' Ag2'd I1 172.1(8) . . 5_665
Ag2'' Ag2'd I2 88.1(8) . . .
Ag2'' Ag2'd S2 64.0(4) . . .
Ag2'' Ag2'd S2 64.0(4) . . 2_555
Ag2'' Ag2'd Ag1d 129.0(6) . . 3_554
Ag2'' Ag2'd Ag1d 129.0(6) . . 4_555
Ag2'' Ag2'd Ag2d 11.7(8) . . .
Ag2'' Ag2'd Ag2''d 1.9(8) . . .
Ag2'' Ag2'd Ag4d 115.8(5) . . 5_665
Ag2'' Ag2'd Ag4d 115.8(5) . . 6_665
Ag4 Ag2'd Ag4 80.6(4) 5_665 . 6_665
Ag4 Ag2'd Ag4' 76.4(4) 5_665 . .
Ag4 Ag2'd Ag4' 14.4(5) 5_665 . 5_665
Ag4 Ag2'd I1 58.2(4) 5_665 . 5_665
Ag4 Ag2'd I2 129.3(4) 5_665 . .
Ag4 Ag2'd S2 116.6(4) 5_665 . .
Ag4 Ag2'd S2 54.7(4) 5_665 . 2_555
Ag4 Ag2'd Ag1d 74.1(4) 5_665 . 3_554
Ag4 Ag2'd Ag1d 114.4(4) 5_665 . 4_555
Ag4 Ag2'd Ag2d 124.2(4) 5_665 . .
Ag4 Ag2'd Ag2''d 115.2(4) 5_665 . .
Ag4 Ag2'd Ag4d 1.8(3) 5_665 . 5_665
Ag4 Ag2'd Ag4d 82.4(3) 5_665 . 6_665
Ag4 Ag2'd Ag4 80.6(4) 6_665 . 5_665
Ag4 Ag2'd Ag4' 14.4(5) 6_665 . .
Ag4 Ag2'd Ag4' 76.4(4) 6_665 . 5_665
Ag4 Ag2'd I1 58.2(4) 6_665 . 5_665
Ag4 Ag2'd I2 129.3(4) 6_665 . .
Ag4 Ag2'd S2 54.7(4) 6_665 . .
Ag4 Ag2'd S2 116.6(4) 6_665 . 2_555
Ag4 Ag2'd Ag1d 114.4(4) 6_665 . 3_554
Ag4 Ag2'd Ag1d 74.1(4) 6_665 . 4_555
Ag4 Ag2'd Ag2d 124.2(4) 6_665 . .
Ag4 Ag2'd Ag2''d 115.2(4) 6_665 . .
Ag4 Ag2'd Ag4d 82.4(3) 6_665 . 5_665
Ag4 Ag2'd Ag4d 1.8(3) 6_665 . 6_665
Ag4' Ag2'd Ag4' 69.1(5) . . 5_665
Ag4' Ag2'd I1 68.0(1) . . 5_665
Ag4' Ag2'd I2 141.9(3) . . .
Ag4' Ag2'd S2 48.7(2) . . .
Ag4' Ag2'd S2 103.9(3) . . 2_555
Ag4' Ag2'd Ag1d 124.9(1) . . 3_554
Ag4' Ag2'd Ag1d 88.2(2) . . 4_555
Ag4' Ag2'd Ag2d 115.0(1) . . .
Ag4' Ag2'd Ag2''d 104.14(6) . . .
Ag4' Ag2'd Ag4d 78.2(3) . . 5_665
Ag4' Ag2'd Ag4d 15.2(2) . . 6_665
Ag4' Ag2'd Ag4' 69.1(5) 5_665 . .
Ag4' Ag2'd I1 68.0(1) 5_665 . 5_665
Ag4' Ag2'd I2 141.9(3) 5_665 . .
Ag4' Ag2'd S2 103.9(3) 5_665 . .
Ag4' Ag2'd S2 48.7(2) 5_665 . 2_555
Ag4' Ag2'd Ag1d 88.2(2) 5_665 . 3_554
Ag4' Ag2'd Ag1d 124.9(1) 5_665 . 4_555
Ag4' Ag2'd Ag2d 115.0(1) 5_665 . .
Ag4' Ag2'd Ag2''d 104.14(6) 5_665 . .
Ag4' Ag2'd Ag4d 15.2(2) 5_665 . 5_665
Ag4' Ag2'd Ag4d 78.2(3) 5_665 . 6_665
I1 Ag2'd I2 99.85(1) 5_665 . .
I1 Ag2'd S2 112.14(2) 5_665 . .
I1 Ag2'd S2 112.14(2) 5_665 . 2_555
I1 Ag2'd Ag1d 56.93(1) 5_665 . 3_554
I1 Ag2'd Ag1d 56.93(1) 5_665 . 4_555
I1 Ag2'd Ag2d 176.16(1) 5_665 . .
I1 Ag2'd Ag2''d 170.24(1) 5_665 . .
I1 Ag2'd Ag4d 59.07(1) 5_665 . 5_665
I1 Ag2'd Ag4d 59.07(1) 5_665 . 6_665
I2 Ag2'd S2 114.00(2) . . .
I2 Ag2'd S2 114.00(2) . . 2_555
I2 Ag2'd Ag1d 57.02(1) . . 3_554
I2 Ag2'd Ag1d 57.02(1) . . 4_555
I2 Ag2'd Ag2d 76.31(1) . . .
I2 Ag2'd Ag2''d 89.92(1) . . .
I2 Ag2'd Ag4d 127.965 . . 5_665
I2 Ag2'd Ag4d 127.965 . . 6_665
S2 Ag2'd S2 104.99(3) . . 2_555
S2 Ag2'd Ag1d 159.62(2) . . 3_554
S2 Ag2'd Ag1d 95.33(2) . . 4_555
S2 Ag2'd Ag2d 69.88(2) . . .
S2 Ag2'd Ag2''d 63.09(2) . . .
S2 Ag2'd Ag4d 118.01(2) . . 5_665
S2 Ag2'd Ag4d 53.56(2) . . 6_665
S2 Ag2'd S2 104.99(3) 2_555 . .
S2 Ag2'd Ag1d 95.33(2) 2_555 . 3_554
S2 Ag2'd Ag1d 159.62(2) 2_555 . 4_555
S2 Ag2'd Ag2d 69.88(2) 2_555 . .
S2 Ag2'd Ag2''d 63.09(2) 2_555 . .
S2 Ag2'd Ag4d 53.56(2) 2_555 . 5_665
S2 Ag2'd Ag4d 118.01(2) 2_555 . 6_665
Ag1d Ag2'd Ag1d 64.3176 3_554 . 4_555
Ag1d Ag2'd Ag2d 120.076 3_554 . .
Ag1d Ag2'd Ag2''d 130.36 3_554 . .
Ag1d Ag2'd Ag4d 73.0827 3_554 . 5_665
Ag1d Ag2'd Ag4d 115.001 3_554 . 6_665
Ag1d Ag2'd Ag1d 64.3176 4_555 . 3_554
Ag1d Ag2'd Ag2d 120.076 4_555 . .
Ag1d Ag2'd Ag2''d 130.36 4_555 . .
Ag1d Ag2'd Ag4d 115.001 4_555 . 5_665
Ag1d Ag2'd Ag4d 73.0827 4_555 . 6_665
Ag2d Ag2'd Ag2''d 13.606 . . .
Ag2d Ag2'd Ag4d 123.28 . . 5_665
Ag2d Ag2'd Ag4d 123.28 . . 6_665
Ag2''d Ag2'd Ag4d 114.571 . . 5_665
Ag2''d Ag2'd Ag4d 114.571 . . 6_665
Ag4d Ag2'd Ag4d 84.191 5_665 . 6_665
Ag4d Ag2'd Ag4d 84.191 6_665 . 5_665
Ag1 Ag2''d Ag1 79.62(3) . . 2_555
Ag1 Ag2''d Ag2 122.7(6) . . .
Ag1 Ag2''d Ag2' 113.2(6) . . .
Ag1 Ag2''d Ag2'' 109(*) . . .
Ag1 Ag2''d I2 98.00(3) . . 5_565
Ag1 Ag2''d S1 43.87(2) . . .
Ag1 Ag2''d S2 50.55(3) . . .
Ag1 Ag2''d S2 115.11(4) . . 2_555
Ag1 Ag2''d Ag1d 1.40(3) . . .
Ag1 Ag2''d Ag1d 80.72(2) . . 2_555
Ag1 Ag2''d Ag2d 124.82(2) . . .
Ag1 Ag2''d Ag2'd 116.18(3) . . .
Ag1 Ag2''d Ag1 79.62(3) 2_555 . .
Ag1 Ag2''d Ag2 122.7(6) 2_555 . .
Ag1 Ag2''d Ag2' 113.2(6) 2_555 . .
Ag1 Ag2''d Ag2'' 109(*) 2_555 . .
Ag1 Ag2''d I2 98.00(3) 2_555 . 5_565
Ag1 Ag2''d S1 43.87(2) 2_555 . .
Ag1 Ag2''d S2 115.11(4) 2_555 . .
Ag1 Ag2''d S2 50.55(3) 2_555 . 2_555
Ag1 Ag2''d Ag1d 80.72(2) 2_555 . .
Ag1 Ag2''d Ag1d 1.40(3) 2_555 . 2_555
Ag1 Ag2''d Ag2d 124.82(2) 2_555 . .
Ag1 Ag2''d Ag2'd 116.18(3) 2_555 . .
Ag2 Ag2''d Ag2' 14(1) . . .
Ag2 Ag2''d Ag2'' 110(*) . . .
Ag2 Ag2''d I2 124.8(9) . . 5_565
Ag2 Ag2''d S1 155.0(9) . . .
Ag2 Ag2''d S2 73.2(5) . . .
Ag2 Ag2''d S2 73.2(5) . . 2_555
Ag2 Ag2''d Ag1d 122.9(6) . . .
Ag2 Ag2''d Ag1d 122.9(6) . . 2_555
Ag2 Ag2''d Ag2d 3.3(9) . . .
Ag2 Ag2''d Ag2'd 9.7(9) . . .
Ag2' Ag2''d Ag2'' 124(*) . . .
Ag2' Ag2''d I2 138.7(8) . . 5_565
Ag2' Ag2''d S1 141.1(8) . . .
Ag2' Ag2''d S2 66.7(3) . . .
Ag2' Ag2''d S2 66.7(3) . . 2_555
Ag2' Ag2''d Ag1d 113.7(6) . . .
Ag2' Ag2''d Ag1d 113.7(6) . . 2_555
Ag2' Ag2''d Ag2d 17.1(8) . . .
Ag2' Ag2''d Ag2'd 4.2(8) . . .
Ag2'' Ag2''d I2 14(*) . . 5_565
Ag2'' Ag2''d S1 95(*) . . .
Ag2'' Ag2''d S2 123(5) . . .
Ag2'' Ag2''d S2 123(5) . . 2_555
Ag2'' Ag2''d Ag1d 108(*) . . .
Ag2'' Ag2''d Ag1d 108(*) . . 2_555
Ag2'' Ag2''d Ag2d 107(*) . . .
Ag2'' Ag2''d Ag2'd 120(*) . . .
I2 Ag2''d S1 80.23(2) 5_565 . .
I2 Ag2''d S2 124.06(2) 5_565 . .
I2 Ag2''d S2 124.06(2) 5_565 . 2_555
I2 Ag2''d Ag1d 97.00(1) 5_565 . .
I2 Ag2''d Ag1d 97.00(1) 5_565 . 2_555
I2 Ag2''d Ag2d 121.54(1) 5_565 . .
I2 Ag2''d Ag2'd 134.50(1) 5_565 . .
S1 Ag2''d S2 93.39(3) . . .
S1 Ag2''d S2 93.39(3) . . 2_555
S1 Ag2''d Ag1d 44.40(1) . . .
S1 Ag2''d Ag1d 44.40(1) . . 2_555
S1 Ag2''d Ag2d 158.23(2) . . .
S1 Ag2''d Ag2'd 145.27(2) . . .
S2 Ag2''d S2 111.72(3) . . 2_555
S2 Ag2''d Ag1d 50.41(2) . . .
S2 Ag2''d Ag1d 116.52(2) . . 2_555
S2 Ag2''d Ag2d 74.82(2) . . .
S2 Ag2''d Ag2'd 68.50(2) . . .
S2 Ag2''d S2 111.72(3) 2_555 . .
S2 Ag2''d Ag1d 116.52(2) 2_555 . .
S2 Ag2''d Ag1d 50.41(2) 2_555 . 2_555
S2 Ag2''d Ag2d 74.82(2) 2_555 . .
S2 Ag2''d Ag2'd 68.50(2) 2_555 . .
Ag1d Ag2''d Ag1d 81.7954 . . 2_555
Ag1d Ag2''d Ag2d 124.895 . . .
Ag1d Ag2''d Ag2'd 116.533 . . .
Ag1d Ag2''d Ag1d 81.7954 2_555 . .
Ag1d Ag2''d Ag2d 124.895 2_555 . .
Ag1d Ag2''d Ag2'd 116.533 2_555 . .
Ag2d Ag2''d Ag2'd 12.959 . . .
Ag1 Ag3d Ag1 114.09(3) 2_555 . 8_454
Ag1 Ag3d Ag3 106(*) 2_555 . .
Ag1 Ag3d Ag3 109.1(5) 2_555 . 2_555
Ag1 Ag3d Ag3' 123.0(8) 2_555 . 5_565
Ag1 Ag3d Ag4 110.8(2) 2_555 . 3_544
Ag1 Ag3d Ag4 110.4(2) 2_555 . 7_455
Ag1 Ag3d Ag4 84.6(4) 2_555 . 8_454
Ag1 Ag3d Ag4' 100.6(3) 2_555 . 3_544
Ag1 Ag3d I1 55.62(3) 2_555 . 7_454
Ag1 Ag3d I2 83.50(2) 2_555 . 5_565
Ag1 Ag3d S1 45.84(3) 2_555 . .
Ag1 Ag3d S2 142.17(3) 2_555 . 8_454
Ag1 Ag3d Ag1d 1.85(2) 2_555 . 2_555
Ag1 Ag3d Ag1d 114.83(2) 2_555 . 8_454
Ag1 Ag3d Ag3d 108.35(2) 2_555 . 2_555
Ag1 Ag3d Ag4d 111.60(2) 2_555 . 3_544
Ag1 Ag3d Ag4d 111.04(2) 2_555 . 7_455
Ag1 Ag3d Ag4d 87.12(2) 2_555 . 8_454
Ag1 Ag3d Ag1 114.09(3) 8_454 . 2_555
Ag1 Ag3d Ag3 126(*) 8_454 . .
Ag1 Ag3d Ag3 107.4(5) 8_454 . 2_555
Ag1 Ag3d Ag3' 95.9(9) 8_454 . 5_565
Ag1 Ag3d Ag4 105.3(2) 8_454 . 3_544
Ag1 Ag3d Ag4 121.7(2) 8_454 . 7_455
Ag1 Ag3d Ag4 111.0(4) 8_454 . 8_454
Ag1 Ag3d Ag4' 107.1(3) 8_454 . 3_544
Ag1 Ag3d I1 73.26(3) 8_454 . 7_454
Ag1 Ag3d I2 56.73(3) 8_454 . 5_565
Ag1 Ag3d S1 144.09(4) 8_454 . .
Ag1 Ag3d S2 52.41(3) 8_454 . 8_454
Ag1 Ag3d Ag1d 113.55(3) 8_454 . 2_555
Ag1 Ag3d Ag1d 2.03(3) 8_454 . 8_454
Ag1 Ag3d Ag3d 105.89(3) 8_454 . 2_555
Ag1 Ag3d Ag4d 107.24(2) 8_454 . 3_544
Ag1 Ag3d Ag4d 121.70(3) 8_454 . 7_455
Ag1 Ag3d Ag4d 112.83(3) 8_454 . 8_454
Ag3 Ag3d Ag3 92(*) . . 2_555
Ag3 Ag3d Ag3' 92(*) . . 5_565
Ag3 Ag3d Ag4 23(*) . . 3_544
Ag3 Ag3d Ag4 73(*) . . 7_455
Ag3 Ag3d Ag4 37(*) . . 8_454
Ag3 Ag3d Ag4' 27(*) . . 3_544
Ag3 Ag3d I1 103(*) . . 7_454
Ag3 Ag3d I2 166(*) . . 5_565
Ag3 Ag3d S1 90(*) . . .
Ag3 Ag3d S2 73(*) . . 8_454
Ag3 Ag3d Ag1d 105(*) . . 2_555
Ag3 Ag3d Ag1d 126(*) . . 8_454
Ag3 Ag3d Ag3d 95(*) . . 2_555
Ag3 Ag3d Ag4d 20(*) . . 3_544
Ag3 Ag3d Ag4d 72(*) . . 7_455
Ag3 Ag3d Ag4d 33(*) . . 8_454
Ag3 Ag3d Ag3 92(*) 2_555 . .
Ag3 Ag3d Ag3' 14.6(9) 2_555 . 5_565
Ag3 Ag3d Ag4 110.1(5) 2_555 . 3_544
Ag3 Ag3d Ag4 20.0(6) 2_555 . 7_455
Ag3 Ag3d Ag4 128.9(8) 2_555 . 8_454
Ag3 Ag3d Ag4' 118.7(6) 2_555 . 3_544
Ag3 Ag3d I1 160.6(4) 2_555 . 7_454
Ag3 Ag3d I2 74.4(4) 2_555 . 5_565
Ag3 Ag3d S1 66.7(5) 2_555 . .
Ag3 Ag3d S2 108.8(5) 2_555 . 8_454
Ag3 Ag3d Ag1d 110.9(5) 2_555 . 2_555
Ag3 Ag3d Ag1d 105.4(5) 2_555 . 8_454
Ag3 Ag3d Ag3d 2.4(4) 2_555 . 2_555
Ag3 Ag3d Ag4d 107.2(4) 2_555 . 3_544
Ag3 Ag3d Ag4d 20.8(4) 2_555 . 7_455
Ag3 Ag3d Ag4d 125.0(4) 2_555 . 8_454
Ag3' Ag3d Ag4 106(1) 5_565 . 3_544
Ag3' Ag3d Ag4 26(1) 5_565 . 7_455
Ag3' Ag3d Ag4 129(1) 5_565 . 8_454
Ag3' Ag3d Ag4' 116(1) 5_565 . 3_544
Ag3' Ag3d I1 165(1) 5_565 . 7_454
Ag3' Ag3d I2 74(1) 5_565 . 5_565
Ag3' Ag3d S1 81.3(8) 5_565 . .
Ag3' Ag3d S2 94.7(8) 5_565 . 8_454
Ag3' Ag3d Ag1d 124.8(8) 5_565 . 2_555
Ag3' Ag3d Ag1d 94.0(9) 5_565 . 8_454
Ag3' Ag3d Ag3d 14.8(8) 5_565 . 2_555
Ag3' Ag3d Ag4d 103(1) 5_565 . 3_544
Ag3' Ag3d Ag4d 26.7(9) 5_565 . 7_455
Ag3' Ag3d Ag4d 125(1) 5_565 . 8_454
Ag4 Ag3d Ag4 91.7(5) 3_544 . 7_455
Ag4 Ag3d Ag4 27.3(6) 3_544 . 8_454
Ag4 Ag3d Ag4' 10.9(5) 3_544 . 3_544
Ag4 Ag3d I1 87.9(3) 3_544 . 7_454
Ag4 Ag3d I2 161.4(2) 3_544 . 5_565
Ag4 Ag3d S1 109.9(2) 3_544 . .
Ag4 Ag3d S2 55.2(2) 3_544 . 8_454
Ag4 Ag3d Ag1d 109.5(2) 3_544 . 2_555
Ag4 Ag3d Ag1d 106.5(2) 3_544 . 8_454
Ag4 Ag3d Ag3d 112.4(3) 3_544 . 2_555
Ag4 Ag3d Ag4d 3.0(3) 3_544 . 3_544
Ag4 Ag3d Ag4d 90.8(3) 3_544 . 7_455
Ag4 Ag3d Ag4d 24.1(2) 3_544 . 8_454
Ag4 Ag3d Ag4 91.7(5) 7_455 . 3_544
Ag4 Ag3d Ag4 108.9(8) 7_455 . 8_454
Ag4 Ag3d Ag4' 99.5(6) 7_455 . 3_544
Ag4 Ag3d I1 164.4(1) 7_455 . 7_454
Ag4 Ag3d I2 94.4(4) 7_455 . 5_565
Ag4 Ag3d S1 64.6(2) 7_455 . .
Ag4 Ag3d S2 105.3(2) 7_455 . 8_454
Ag4 Ag3d Ag1d 111.9(2) 7_455 . 2_555
Ag4 Ag3d Ag1d 119.8(2) 7_455 . 8_454
Ag4 Ag3d Ag3d 22.3(4) 7_455 . 2_555
Ag4 Ag3d Ag4d 88.7(4) 7_455 . 3_544
Ag4 Ag3d Ag4d 1.0(3) 7_455 . 7_455
Ag4 Ag3d Ag4d 105.0(4) 7_455 . 8_454
Ag4 Ag3d Ag4 27.3(6) 8_454 . 3_544
Ag4 Ag3d Ag4 108.9(8) 8_454 . 7_455
Ag4 Ag3d Ag4' 16.5(6) 8_454 . 3_544
Ag4 Ag3d I1 65.7(7) 8_454 . 7_454
Ag4 Ag3d I2 156.4(7) 8_454 . 5_565
Ag4 Ag3d S1 97.6(3) 8_454 . .
Ag4 Ag3d S2 72.2(3) 8_454 . 8_454
Ag4 Ag3d Ag1d 83.1(4) 8_454 . 2_555
Ag4 Ag3d Ag1d 112.8(4) 8_454 . 8_454
Ag4 Ag3d Ag3d 131.2(7) 8_454 . 2_555
Ag4 Ag3d Ag4d 29.1(6) 8_454 . 3_544
Ag4 Ag3d Ag4d 108.1(7) 8_454 . 7_455
Ag4 Ag3d Ag4d 4.1(7) 8_454 . 8_454
Ag4' Ag3d I1 78.4(5) 3_544 . 7_454
Ag4' Ag3d I2 163.1(4) 3_544 . 5_565
Ag4' Ag3d S1 106.2(2) 3_544 . .
Ag4' Ag3d S2 60.72(6) 3_544 . 8_454
Ag4' Ag3d Ag1d 99.2(3) 3_544 . 2_555
Ag4' Ag3d Ag1d 108.6(3) 3_544 . 8_454
Ag4' Ag3d Ag3d 121.1(5) 3_544 . 2_555
Ag4' Ag3d Ag4d 13.1(4) 3_544 . 3_544
Ag4' Ag3d Ag4d 98.6(5) 3_544 . 7_455
Ag4' Ag3d Ag4d 13.5(3) 3_544 . 8_454
I1 Ag3d I2 90.85(1) 7_454 . 5_565
I1 Ag3d S1 100.95(2) 7_454 . .
I1 Ag3d S2 87.25(2) 7_454 . 8_454
I1 Ag3d Ag1d 53.97(1) 7_454 . 2_555
I1 Ag3d Ag1d 75.03(1) 7_454 . 8_454
I1 Ag3d Ag3d 158.65(1) 7_454 . 2_555
I1 Ag3d Ag4d 90.72(1) 7_454 . 3_544
I1 Ag3d Ag4d 164.67(1) 7_454 . 7_455
I1 Ag3d Ag4d 69.71(1) 7_454 . 8_454
I2 Ag3d S1 88.58(3) 5_565 . .
I2 Ag3d S2 106.19(2) 5_565 . 8_454
I2 Ag3d Ag1d 84.49(1) 5_565 . 2_555
I2 Ag3d Ag1d 55.39(1) 5_565 . 8_454
I2 Ag3d Ag3d 72.0767 5_565 . 2_555
I2 Ag3d Ag4d 162.46(1) 5_565 . 3_544
I2 Ag3d Ag4d 95.1612 5_565 . 7_455
I2 Ag3d Ag4d 160.42 5_565 . 8_454
S1 Ag3d S2 163.10(4) . . 8_454
S1 Ag3d Ag1d 47.34(2) . . 2_555
S1 Ag3d Ag1d 143.20(3) . . 8_454
S1 Ag3d Ag3d 66.78(1) . . 2_555
S1 Ag3d Ag4d 108.25(3) . . 3_544
S1 Ag3d Ag4d 65.21(2) . . 7_455
S1 Ag3d Ag4d 97.15(2) . . 8_454
S2 Ag3d Ag1d 140.37(2) 8_454 . 2_555
S2 Ag3d Ag1d 53.12(2) 8_454 . 8_454
S2 Ag3d Ag3d 109.43(2) 8_454 . 2_555
S2 Ag3d Ag4d 56.45(2) 8_454 . 3_544
S2 Ag3d Ag4d 104.49(2) 8_454 . 7_455
S2 Ag3d Ag4d 71.67(2) 8_454 . 8_454
Ag1d Ag3d Ag1d 114.353 2_555 . 8_454
Ag1d Ag3d Ag3d 110.164 2_555 . 2_555
Ag1d Ag3d Ag4d 110.366 2_555 . 3_544
Ag1d Ag3d Ag4d 112.549 2_555 . 7_455
Ag1d Ag3d Ag4d 85.7174 2_555 . 8_454
Ag1d Ag3d Ag1d 114.353 8_454 . 2_555
Ag1d Ag3d Ag3d 103.878 8_454 . 2_555
Ag1d Ag3d Ag4d 108.367 8_454 . 3_544
Ag1d Ag3d Ag4d 119.865 8_454 . 7_455
Ag1d Ag3d Ag4d 114.591 8_454 . 8_454
Ag3d Ag3d Ag4d 109.462 2_555 . 3_544
Ag3d Ag3d Ag4d 23.1082 2_555 . 7_455
Ag3d Ag3d Ag4d 127.36 2_555 . 8_454
Ag4d Ag3d Ag4d 87.7834 3_544 . 7_455
Ag4d Ag3d Ag4d 25.692 3_544 . 8_454
Ag4d Ag3d Ag4d 87.7834 7_455 . 3_544
Ag4d Ag3d Ag4d 104.252 7_455 . 8_454
Ag4d Ag3d Ag4d 25.692 8_454 . 3_544
Ag4d Ag3d Ag4d 104.252 8_454 . 7_455
Ag2' Ag4d Ag3 106.5(7) 5_665 . 3_555
Ag2' Ag4d Ag3 137.6(6) 5_665 . 7_555
Ag2' Ag4d Ag3 128.1(9) 5_665 . 8_555
Ag2' Ag4d Ag3' 141.5(6) 5_665 . 3_545
Ag2' Ag4d Ag3' 113.8(5) 5_665 . 7_565
Ag2' Ag4d Ag4 31(3) 5_665 . .
Ag2' Ag4d Ag4 100.7(7) 5_665 . 6_665
Ag2' Ag4d Ag4' 93(1) 5_665 . .
Ag2' Ag4d I1 60.8(5) 5_665 . .
Ag2' Ag4d S1 90.5(5) 5_665 . 7_555
Ag2' Ag4d S2 137.4(5) 5_665 . .
Ag2' Ag4d S2 58.7(5) 5_665 . 6_665
Ag2' Ag4d Ag2'd 2.8(5) 5_665 . 5_665
Ag2' Ag4d Ag3d 105.9(5) 5_665 . 3_555
Ag2' Ag4d Ag3d 137.2(5) 5_665 . 7_555
Ag2' Ag4d Ag3d 126.9(5) 5_665 . 8_555
Ag2' Ag4d Ag4d 103.8(5) 5_665 . 6_665
Ag3 Ag4d Ag3 90.4(7) 3_555 . 7_555
Ag3 Ag4d Ag3 118(1) 3_555 . 8_555
Ag3 Ag4d Ag3' 98.2(7) 3_555 . 3_545
Ag3 Ag4d Ag3' 17.5(6) 3_555 . 7_565
Ag3 Ag4d Ag4 108(8) 3_555 . .
Ag3 Ag4d Ag4 30.7(8) 3_555 . 6_665
Ag3 Ag4d Ag4' 38(2) 3_555 . .
Ag3 Ag4d I1 158.1(6) 3_555 . .
Ag3 Ag4d S1 106.8(6) 3_555 . 7_555
Ag3 Ag4d S2 88.2(4) 3_555 . .
Ag3 Ag4d S2 56.1(4) 3_555 . 6_665
Ag3 Ag4d Ag2'd 105.6(5) 3_555 . 5_665
Ag3 Ag4d Ag3d 0.6(5) 3_555 . 3_555
Ag3 Ag4d Ag3d 91.7(6) 3_555 . 7_555
Ag3 Ag4d Ag3d 119.3(6) 3_555 . 8_555
Ag3 Ag4d Ag4d 25.3(5) 3_555 . 6_665
Ag3 Ag4d Ag3 90.4(7) 7_555 . 3_555
Ag3 Ag4d Ag3 29(1) 7_555 . 8_555
Ag3 Ag4d Ag3' 12.5(5) 7_555 . 3_545
Ag3 Ag4d Ag3' 74.3(4) 7_555 . 7_565
Ag3 Ag4d Ag4 161(8) 7_555 . .
Ag3 Ag4d Ag4 112.0(6) 7_555 . 6_665
Ag3 Ag4d Ag4' 122(2) 7_555 . .
Ag3 Ag4d I1 111.1(3) 7_555 . .
Ag3 Ag4d S1 47.1(3) 7_555 . 7_555
Ag3 Ag4d S2 80.1(3) 7_555 . .
Ag3 Ag4d S2 105.9(3) 7_555 . 6_665
Ag3 Ag4d Ag2'd 135.3(3) 7_555 . 5_665
Ag3 Ag4d Ag3d 90.8(3) 7_555 . 3_555
Ag3 Ag4d Ag3d 1.4(3) 7_555 . 7_555
Ag3 Ag4d Ag3d 30.9(3) 7_555 . 8_555
Ag3 Ag4d Ag4d 106.9(3) 7_555 . 6_665
Ag3 Ag4d Ag3 118(1) 8_555 . 3_555
Ag3 Ag4d Ag3 29(1) 8_555 . 7_555
Ag3 Ag4d Ag3' 19(1) 8_555 . 3_545
Ag3 Ag4d Ag3' 103(1) 8_555 . 7_565
Ag3 Ag4d Ag4 134(8) 8_555 . .
Ag3 Ag4d Ag4 131.2(9) 8_555 . 6_665
Ag3 Ag4d Ag4' 139(1) 8_555 . .
Ag3 Ag4d I1 83(1) 8_555 . .
Ag3 Ag4d S1 52.5(8) 8_555 . 7_555
Ag3 Ag4d S2 72.3(7) 8_555 . .
Ag3 Ag4d S2 128.9(9) 8_555 . 6_665
Ag3 Ag4d Ag2'd 127.4(7) 8_555 . 5_665
Ag3 Ag4d Ag3d 118.1(9) 8_555 . 3_555
Ag3 Ag4d Ag3d 28(1) 8_555 . 7_555
Ag3 Ag4d Ag3d 2(1) 8_555 . 8_555
Ag3 Ag4d Ag4d 127.7(8) 8_555 . 6_665
Ag3' Ag4d Ag3' 83.5(5) 3_545 . 7_565
Ag3' Ag4d Ag4 154(8) 3_545 . .
Ag3' Ag4d Ag4 115.1(7) 3_545 . 6_665
Ag3' Ag4d Ag4' 124(1) 3_545 . .
Ag3' Ag4d I1 102.2(4) 3_545 . .
Ag3' Ag4d S1 53.7(3) 3_545 . 7_555
Ag3' Ag4d S2 70.9(3) 3_545 . .
Ag3' Ag4d S2 118.3(3) 3_545 . 6_665
Ag3' Ag4d Ag2'd 139.9(4) 3_545 . 5_665
Ag3' Ag4d Ag3d 98.8(4) 3_545 . 3_555
Ag3' Ag4d Ag3d 11.4(3) 3_545 . 7_555
Ag3' Ag4d Ag3d 21.1(4) 3_545 . 8_555
Ag3' Ag4d Ag4d 110.8(4) 3_545 . 6_665
Ag3' Ag4d Ag3' 83.5(5) 7_565 . 3_545
Ag3' Ag4d Ag4 123(8) 7_565 . .
Ag3' Ag4d Ag4 47.5(6) 7_565 . 6_665
Ag3' Ag4d Ag4' 56(1) 7_565 . .
Ag3' Ag4d I1 174.1(2) 7_565 . .
Ag3' Ag4d S1 90.4(2) 7_565 . 7_555
Ag3' Ag4d S2 92.3(3) 7_565 . .
Ag3' Ag4d S2 56.6(2) 7_565 . 6_665
Ag3' Ag4d Ag2'd 112.1(2) 7_565 . 5_665
Ag3' Ag4d Ag3d 17.8(2) 7_565 . 3_555
Ag3' Ag4d Ag3d 75.7(2) 7_565 . 7_555
Ag3' Ag4d Ag3d 104.5(2) 7_565 . 8_555
Ag3' Ag4d Ag4d 41.8(2) 7_565 . 6_665
Ag4 Ag4d Ag4 87(7) . . 6_665
Ag4 Ag4d Ag4' 78(8) . . .
Ag4 Ag4d I1 52(8) . . .
Ag4 Ag4d S1 118(5) . . 7_555
Ag4 Ag4d S2 107(3) . . .
Ag4 Ag4d S2 80(6) . . 6_665
Ag4 Ag4d Ag2'd 34(3) . . 5_665
Ag4 Ag4d Ag3d 107(8) . . 3_555
Ag4 Ag4d Ag3d 159(8) . . 7_555
Ag4 Ag4d Ag3d 133(8) . . 8_555
Ag4 Ag4d Ag4d 93(8) . . 6_665
Ag4 Ag4d Ag4 87(7) 6_665 . .
Ag4 Ag4d Ag4' 10(2) 6_665 . .
Ag4 Ag4d I1 129.5(6) 6_665 . .
Ag4 Ag4d S1 137.5(6) 6_665 . 7_555
Ag4 Ag4d S2 71.9(4) 6_665 . .
Ag4 Ag4d S2 72.3(4) 6_665 . 6_665
Ag4 Ag4d Ag2'd 101.3(5) 6_665 . 5_665
Ag4 Ag4d Ag3d 30.6(6) 6_665 . 3_555
Ag4 Ag4d Ag3d 113.2(6) 6_665 . 7_555
Ag4 Ag4d Ag3d 132.4(5) 6_665 . 8_555
Ag4 Ag4d Ag4d 5.8(6) 6_665 . 6_665
Ag4' Ag4d I1 121(2) . . .
Ag4' Ag4d S1 144(1) . . 7_555
Ag4' Ag4d S2 74.2(2) . . .
Ag4' Ag4d S2 72.0(2) . . 6_665
Ag4' Ag4d Ag2'd 93(1) . . 5_665
Ag4' Ag4d Ag3d 38(1) . . 3_555
Ag4' Ag4d Ag3d 123(1) . . 7_555
Ag4' Ag4d Ag3d 140(1) . . 8_555
Ag4' Ag4d Ag4d 15(2) . . 6_665
I1 Ag4d S1 91.77(2) . . 7_555
I1 Ag4d S2 91.03(2) . . .
I1 Ag4d S2 118.58(2) . . 6_665
I1 Ag4d Ag2'd 62.52(1) . . 5_665
I1 Ag4d Ag3d 157.69(1) . . 3_555
I1 Ag4d Ag3d 109.67(1) . . 7_555
I1 Ag4d Ag3d 81.12(1) . . 8_555
I1 Ag4d Ag4d 135.27(1) . . 6_665
S1 Ag4d S2 123.83(3) 7_555 . .
S1 Ag4d S2 79.37(3) 7_555 . 6_665
S1 Ag4d Ag2'd 88.24(2) 7_555 . 5_665
S1 Ag4d Ag3d 106.91(2) 7_555 . 3_555
S1 Ag4d Ag3d 46.81(2) 7_555 . 7_555
S1 Ag4d Ag3d 52.83(2) 7_555 . 8_555
S1 Ag4d Ag4d 132.05(2) 7_555 . 6_665
S2 Ag4d S2 143.24(3) . . 6_665
S2 Ag4d Ag2'd 140.24(2) . . 5_665
S2 Ag4d Ag3d 88.58(2) . . 3_555
S2 Ag4d Ag3d 79.89(2) . . 7_555
S2 Ag4d Ag3d 72.35(2) . . 8_555
S2 Ag4d Ag4d 72.97(2) . . 6_665
S2 Ag4d S2 143.24(3) 6_665 . .
S2 Ag4d Ag2'd 56.61(2) 6_665 . 5_665
S2 Ag4d Ag3d 55.62(2) 6_665 . 3_555
S2 Ag4d Ag3d 106.91(2) 6_665 . 7_555
S2 Ag4d Ag3d 129.84(2) 6_665 . 8_555
S2 Ag4d Ag4d 70.60(2) 6_665 . 6_665
Ag2'd Ag4d Ag3d 105.063 5_665 . 3_555
Ag2'd Ag4d Ag3d 135.017 5_665 . 7_555
Ag2'd Ag4d Ag3d 126.196 5_665 . 8_555
Ag2'd Ag4d Ag4d 104.245 5_665 . 6_665
Ag3d Ag4d Ag3d 92.2166 3_555 . 7_555
Ag3d Ag4d Ag3d 119.787 3_555 . 8_555
Ag3d Ag4d Ag4d 25.2274 3_555 . 6_665
Ag3d Ag4d Ag3d 92.2166 7_555 . 3_555
Ag3d Ag4d Ag3d 29.5317 7_555 . 8_555
Ag3d Ag4d Ag4d 108.136 7_555 . 6_665
Ag3d Ag4d Ag3d 119.787 8_555 . 3_555
Ag3d Ag4d Ag3d 29.5317 8_555 . 7_555
Ag3d Ag4d Ag4d 129.081 8_555 . 6_665

loop_
_geom_bond_atom_site_label_1
_geom_bond_atom_site_label_2
_geom_bond_distance
_geom_bond_site_symmetry_1
_geom_bond_site_symmetry_2
Ag1 Ag2' 3.33(2) . 3_545
Ag1 Ag2'' 3.24(4) . .
Ag1 Ag3 3.49(2) . 2_555
Ag1 Ag3 3.14(2) . 8_555
Ag1 Ag3' 3.35(1) . 3_545
Ag1 I1 3.091(2) . 7_455
Ag1 I2 2.962(2) . 3_545
Ag1 S1 2.490(2) . .
Ag1 S2 2.526(2) . .
Ag1 Ag1d 0.113(1) . .
Ag1 Ag2'd 3.314(1) . 3_545
Ag1 Ag2''d 3.216(1) . .
Ag1 Ag3d 3.471(2) . 2_555
Ag1 Ag3d 3.094(2) . 8_555
Ag2 Ag2' 1.12(4) . .
Ag2 Ag2'' 1.22(5) . .
Ag2 Ag4 3.43(2) . 5_665
Ag2 Ag4 3.43(2) . 6_665
Ag2 I2 2.79(2) . .
Ag2 I2 3.42(2) . 5_565
Ag2 S2 2.44(1) . .
Ag2 S2 2.44(1) . 2_555
Ag2 Ag2d 0.10(2) . .
Ag2 Ag2'd 0.96(2) . .
Ag2 Ag2''d 1.19(3) . .
Ag2' Ag1 3.33(2) . 3_554
Ag2' Ag1 3.33(2) . 4_555
Ag2' Ag2 1.12(4) . .
Ag2' Ag2'' 2.28(5) . .
Ag2' Ag4 3.46(3) . .
Ag2' Ag4 2.66(3) . 5_665
Ag2' Ag4 3.46(3) . 2_555
Ag2' Ag4 2.66(3) . 6_665
Ag2' Ag4' 2.94(3) . .
Ag2' Ag4' 2.94(3) . 5_665
Ag2' I1 2.92(3) . 5_665
Ag2' I2 3.00(3) . .
Ag2' S2 2.62(1) . .
Ag2' S2 2.62(1) . 2_555
Ag2' Ag1d 3.24(2) . 3_554
Ag2' Ag1d 3.24(2) . 4_555
Ag2' Ag2d 1.22(3) . .
Ag2' Ag2'd 0.20(3) . .
Ag2' Ag2''d 2.23(3) . .
Ag2' Ag4d 2.79(2) . 5_665
Ag2' Ag4d 2.79(2) . 6_665
Ag2'' Ag1 3.24(4) . .
Ag2'' Ag1 3.24(4) . 2_555
Ag2'' Ag2 1.22(5) . .
Ag2'' Ag2' 2.28(5) . .
Ag2'' I2 3.49(5) . .
Ag2'' I2 2.52(2) . 5_565
Ag2'' S1 3.44(5) . .
Ag2'' S2 2.55(1) . .
Ag2'' S2 2.55(1) . 2_555
Ag2'' Ag1d 3.32(4) . .
Ag2'' Ag1d 3.32(4) . 2_555
Ag2'' Ag2d 1.13(5) . .
Ag2'' Ag2'd 2.14(4) . .
Ag2'' Ag2''d 0.08(2) . .
Ag3 Ag1 3.49(2) . 2_555
Ag3 Ag1 3.14(2) . 8_454
Ag3 Ag3 1.95(4) . 2_555
Ag3 Ag3' 1.01(3) . 5_565
Ag3 Ag4 2.78(3) . 3_544
Ag3 Ag4 3.24(3) . 7_455
Ag3 Ag4 1.59(3) . 8_454
Ag3 Ag4' 2.15(2) . 3_544
Ag3 I1 3.14(3) . 7_454
Ag3 I2 3.22(2) . 5_565
Ag3 S1 2.45(2) . .
Ag3 S2 2.47(2) . 8_454
Ag3 Ag1d 3.48(2) . 2_555
Ag3 Ag1d 3.17(2) . 8_454
Ag3 Ag3d 0.08(1) . .
Ag3 Ag3d 1.94(3) . 2_555
Ag3 Ag4d 2.73(2) . 3_544
Ag3 Ag4d 3.09(3) . 7_455
Ag3 Ag4d 1.47(2) . 8_454
Ag3' Ag1 3.35(1) . 3_554
Ag3' Ag1 3.35(1) . 4_555
Ag3' Ag3 1.01(3) . 5_565
Ag3' Ag3 1.01(3) . 6_565
Ag3' Ag4 2.41(2) . 3_554
Ag3' Ag4 3.27(3) . 7_465
Ag3' Ag4 2.41(2) . 4_555
Ag3' Ag4 3.27(3) . 8_464
Ag3' Ag4' 2.81(2) . 3_554
Ag3' Ag4' 2.81(2) . 7_465
Ag3' I2 3.02(2) . .
Ag3' S1 2.50(1) . 5_565
Ag3' S2 2.76(1) . 3_554
Ag3' S2 2.76(1) . 4_555
Ag3' Ag1d 3.34(1) . 3_554
Ag3' Ag1d 3.34(1) . 4_555
Ag3' Ag3d 1.000(4) . 5_565
Ag3' Ag3d 1.000(4) . 6_565
Ag3' Ag4d 2.27(1) . 3_554
Ag3' Ag4d 3.18(2) . 7_465
Ag3' Ag4d 2.27(1) . 4_555
Ag3' Ag4d 3.18(2) . 8_464
Ag4 Ag2 3.43(2) . 5_665
Ag4 Ag2' 3.46(3) . .
Ag4 Ag2' 2.66(3) . 5_665
Ag4 Ag3 2.78(3) . 3_555
Ag4 Ag3 3.24(3) . 7_555
Ag4 Ag3 1.59(3) . 8_555
Ag4 Ag3' 2.41(2) . 3_545
Ag4 Ag3' 3.27(3) . 7_565
Ag4 Ag4 1.58(3) . 6_665
Ag4 Ag4' 0.79(2) . .
Ag4 I1 2.87(2) . .
Ag4 S1 3.13(2) . 7_555
Ag4 S2 2.537(7) . .
Ag4 S2 2.50(2) . 6_665
Ag4 Ag2'd 2.81(1) . 5_665
Ag4 Ag3d 2.86(2) . 3_555
Ag4 Ag3d 3.27(2) . 7_555
Ag4 Ag3d 1.65(2) . 8_555
Ag4 Ag4d 0.16(2) . .
Ag4 Ag4d 1.58(2) . 6_665
Ag4' Ag2' 2.94(3) . .
Ag4' Ag2' 2.94(3) . 5_665
Ag4' Ag3 2.15(2) . 3_555
Ag4' Ag3 2.15(2) . 8_555
Ag4' Ag3' 2.81(2) . 3_545
Ag4' Ag3' 2.81(2) . 7_565
Ag4' Ag4 0.79(2) . .
Ag4' Ag4 0.79(2) . 6_665
Ag4' I1 3.45(1) . .
Ag4' I1 3.45(1) . 5_665
Ag4' S2 2.398(3) . .
Ag4' S2 2.398(3) . 6_665
Ag4' Ag2'd 3.10(1) . .
Ag4' Ag2'd 3.10(1) . 5_665
Ag4' Ag3d 2.22(1) . 3_555
Ag4' Ag3d 2.22(1) . 8_555
Ag4' Ag4d 0.812(6) . .
Ag4' Ag4d 0.812(6) . 6_665
Sb S1 2.424(1) . 1_565
Sb S2 2.429(1) . 3_554
Sb S2 2.429(1) . 4_555
Ag1d Ag1 0.113(1) . .
Ag1d Ag2' 3.24(2) . 3_545
Ag1d Ag2'' 3.32(4) . .
Ag1d Ag3 3.48(2) . 2_555
Ag1d Ag3 3.17(2) . 8_555
Ag1d Ag3' 3.34(1) . 3_545
Ag1d I1 2.9990(3) . 7_455
Ag1d I2 2.9098(4) . 3_545
Ag1d S1 2.5438(7) . .
Ag1d S2 2.572(1) . .
Ag1d Ag1d 3.4299 . 2_556
Ag1d Ag2'd 3.222 . 3_545
Ag1d Ag2''d 3.2962 . .
Ag1d Ag3d 3.456 . 2_555
Ag1d Ag3d 3.1197 . 8_555
Ag2d Ag2 0.10(2) . .
Ag2d Ag2' 1.22(3) . .
Ag2d Ag2'' 1.13(5) . .
Ag2d I2 2.7778(4) . .
Ag2d I2 3.3177(4) . 5_565
Ag2d S2 2.462(1) . .
Ag2d S2 2.462(1) . 2_555
Ag2d Ag2'd 1.0547 . .
Ag2d Ag2''d 1.1064 . .
Ag2'd Ag1 3.314(1) . 3_554
Ag2'd Ag1 3.314(1) . 4_555
Ag2'd Ag2 0.96(2) . .
Ag2'd Ag2' 0.20(3) . .
Ag2'd Ag2'' 2.14(4) . .
Ag2'd Ag4 2.81(1) . 5_665
Ag2'd Ag4 2.81(1) . 6_665
Ag2'd Ag4' 3.10(1) . .
Ag2'd Ag4' 3.10(1) . 5_665
Ag2'd I1 3.0639(5) . 5_665
Ag2'd I2 2.8315(4) . .
Ag2'd S2 2.617(1) . .
Ag2'd S2 2.617(1) . 2_555
Ag2'd Ag1d 3.222 . 3_554
Ag2'd Ag1d 3.222 . 4_555
Ag2'd Ag2d 1.0547 . .
Ag2'd Ag2''d 2.1033 . .
Ag2'd Ag4d 2.9419 . 5_665
Ag2'd Ag4d 2.9419 . 6_665
Ag2''d Ag1 3.216(1) . .
Ag2''d Ag1 3.216(1) . 2_555
Ag2''d Ag2 1.19(3) . .
Ag2''d Ag2' 2.23(3) . .
Ag2''d Ag2'' 0.08(2) . .
Ag2''d I2 2.6021(4) . 5_565
Ag2''d S1 3.429(1) . .
Ag2''d S2 2.508(1) . .
Ag2''d S2 2.508(1) . 2_555
Ag2''d Ag1d 3.2962 . .
Ag2''d Ag1d 3.2962 . 2_555
Ag2''d Ag2d 1.1064 . .
Ag2''d Ag2'd 2.1033 . .
Ag3d Ag1 3.471(2) . 2_555
Ag3d Ag1 3.094(2) . 8_454
Ag3d Ag3 0.08(1) . .
Ag3d Ag3 1.94(3) . 2_555
Ag3d Ag3' 1.000(4) . 5_565
Ag3d Ag4 2.86(2) . 3_544
Ag3d Ag4 3.27(2) . 7_455
Ag3d Ag4 1.65(2) . 8_454
Ag3d Ag4' 2.22(1) . 3_544
Ag3d I1 3.1205(2) . 7_454
Ag3d I2 3.1413(4) . 5_565
Ag3d S1 2.452(1) . .
Ag3d S2 2.4968(9) . 8_454
Ag3d Ag1d 3.456 . 2_555
Ag3d Ag1d 3.1197 . 8_454
Ag3d Ag3d 1.9334 . 2_555
Ag3d Ag4d 2.8038 . 3_544
Ag3d Ag4d 3.1177 . 7_455
Ag3d Ag4d 1.5394 . 8_454
Ag4d Ag2' 2.79(2) . 5_665
Ag4d Ag3 2.73(2) . 3_555
Ag4d Ag3 3.09(3) . 7_555
Ag4d Ag3 1.47(2) . 8_555
Ag4d Ag3' 2.27(1) . 3_545
Ag4d Ag3' 3.18(2) . 7_565
Ag4d Ag4 0.16(2) . .
Ag4d Ag4 1.58(2) . 6_665
Ag4d Ag4' 0.812(6) . .
Ag4d I1 2.9623(4) . .
Ag4d S1 3.053(1) . 7_555
Ag4d S2 2.4872(9) . .
Ag4d S2 2.5214(9) . 6_665
Ag4d Ag2'd 2.9419 . 5_665
Ag4d Ag3d 2.8038 . 3_555
Ag4d Ag3d 3.1177 . 7_555
Ag4d Ag3d 1.5394 . 8_555
Ag4d Ag4d 1.5659 . 6_665
